data_7233983
loop_
_publ_author_name
'Balestri, Davide'
'Scilabra, Patrick'
'Carraro, Claudia'
'Delledonne, Andrea'
'Bacchi, Alessia'
'Mazzeo, Paolo Pio'
'Carlucci, Lucia'
'Pelagatti, Paolo'

_publ_section_title
;
 Structural, thermal and topological characterization of coordination
 networks containing flexible aminocarboxylate ligands with a central
 biphenylene scaffold
;
_journal_issue 42
_journal_name_full CrystEngComm
_journal_page_first 6365
_journal_paper_doi 10.1039/C9CE01230C
_journal_volume 21
_journal_year 2019
_chemical_formula_moiety 'C104 H80 N8 O28 Zr6, 2(H2 O)'
_chemical_formula_sum 'C104 H84 N8 O30 Zr6'
_chemical_formula_weight 2473.11
_space_group_crystal_system monoclinic
_space_group_IT_number 4
_space_group_name_Hall 'P 2yb'
_space_group_name_H-M_alt 'P 1 21 1'
_symmetry_space_group_name_Hall 'P 2yb'
_symmetry_space_group_name_H-M 'P 1 21 1'
_atom_sites_solution_hydrogens mixed
_atom_sites_solution_primary iterative
_audit_creation_date 2019-07-02
_audit_creation_method
;
Olex2 1.2
(compiled 2018.05.29 svn.r3508 for OlexSys, GUI svn.r5506)
;
_audit_update_record
;
2019-07-18 deposited with the CCDC.    2019-09-18 downloaded from the CCDC.
;
_cell_angle_alpha 90
_cell_angle_beta 98.16(2)
_cell_angle_gamma 90
_cell_formula_units_Z 2
_cell_length_a 19.551(1)
_cell_length_b 24.348(2)
_cell_length_c 19.579(1)
_cell_measurement_reflns_used 7200
_cell_measurement_temperature 100
_cell_measurement_theta_max 20
_cell_measurement_theta_min 3
_cell_volume 9225.8(11)
_computing_molecular_graphics 'Olex2 (Dolomanov et al., 2009)'
_computing_publication_material 'Olex2 (Dolomanov et al., 2009)'
_computing_structure_refinement 'XL (Sheldrick, 2008)'
_computing_structure_solution 'olex2.solve (Bourhis et al., 2015)'
_diffrn_ambient_temperature 100
_diffrn_measured_fraction_theta_full 0.998
_diffrn_measured_fraction_theta_max 0.998
_diffrn_measurement_device_type diffractometer
_diffrn_measurement_method 'phi scans'
_diffrn_radiation_type synchrotron
_diffrn_radiation_wavelength 0.700
_diffrn_reflns_av_R_equivalents 0.2309
_diffrn_reflns_av_unetI/netI 0.3197
_diffrn_reflns_Laue_measured_fraction_full 0.998
_diffrn_reflns_Laue_measured_fraction_max 0.998
_diffrn_reflns_limit_h_max 20
_diffrn_reflns_limit_h_min -20
_diffrn_reflns_limit_k_max 24
_diffrn_reflns_limit_k_min -25
_diffrn_reflns_limit_l_max 20
_diffrn_reflns_limit_l_min -20
_diffrn_reflns_number 38188
_diffrn_reflns_point_group_measured_fraction_full 0.998
_diffrn_reflns_point_group_measured_fraction_max 0.998
_diffrn_reflns_theta_full 21.618
_diffrn_reflns_theta_max 21.618
_diffrn_reflns_theta_min 1.035
_diffrn_source synchrotron
_diffrn_standards_decay_% 0
_diffrn_standards_interval_count 100
_diffrn_standards_number 1
_exptl_absorpt_coefficient_mu 0.357
_exptl_absorpt_correction_T_max 1
_exptl_absorpt_correction_T_min 1
_exptl_absorpt_correction_type empirical
_exptl_absorpt_process_details 'XDS (Kabsch, 2010)'
_exptl_crystal_colour 'clear light colourless'
_exptl_crystal_colour_lustre clear
_exptl_crystal_colour_modifier light
_exptl_crystal_colour_primary colourless
_exptl_crystal_density_diffrn 0.890
_exptl_crystal_description 'tiny needle'
_exptl_crystal_F_000 2488
_exptl_crystal_preparation Solvothermal
_exptl_crystal_recrystallization_method Solvothermal
_exptl_crystal_size_max 0.05
_exptl_crystal_size_mid 0.015
_exptl_crystal_size_min 0.01
_refine_diff_density_max 1.952
_refine_diff_density_min -1.033
_refine_diff_density_rms 0.151
_refine_ls_abs_structure_details
;
 Refined as an inversion twin.
;
_refine_ls_abs_structure_Flack 0.45(19)
_refine_ls_extinction_method none
_refine_ls_goodness_of_fit_ref 1.077
_refine_ls_hydrogen_treatment constr
_refine_ls_matrix_type full
_refine_ls_number_parameters 1124
_refine_ls_number_reflns 20493
_refine_ls_number_restraints 2450
_refine_ls_restrained_S_all 1.120
_refine_ls_R_factor_all 0.3108
_refine_ls_R_factor_gt 0.1472
_refine_ls_shift/su_max 0.001
_refine_ls_shift/su_mean 0.000
_refine_ls_structure_factor_coef Fsqd
_refine_ls_weighting_details 'w=1/[\s^2^(Fo^2^)+(0.1400P)^2^+8.9990P] where P=(Fo^2^+2Fc^2^)/3'
_refine_ls_weighting_scheme calc
_refine_ls_wR_factor_gt 0.3325
_refine_ls_wR_factor_ref 0.4094
_reflns_Friedel_coverage 0.943
_reflns_Friedel_fraction_full 0.998
_reflns_Friedel_fraction_max 0.998
_reflns_number_gt 5628
_reflns_number_total 20493
_reflns_threshold_expression 'I > 2\s(I)'
_cod_data_source_file c9ce01230c2.cif
_cod_data_source_block Zr
_cod_depositor_comments 'Adding full bibliography for 7233980--7233983.cif.'
_cod_database_code 7233983
_shelx_shelxl_version_number 2014/7
_shelx_space_group_comment
;
The symmetry employed for this shelxl refinement is uniquely defined
by the following loop, which should always be used as a source of
symmetry information in preference to the above space-group names.
They are only intended as comments.
;
_shelx_estimated_absorpt_t_max 0.996
_shelx_estimated_absorpt_t_min 0.982
_olex2_refinement_description
;
1. Twinned data refinement
 Scales: 0.55(19)
 0.45(19)
2. Fixed Uiso
 At 1.2 times of:
  All C(H) groups
 At 1.5 times of:
  All O(H,H) groups
3. Restrained distances
 O4-C52
 1.35 with sigma of 0.02
 O42-C52
 1.35 with sigma of 0.02
 C52-O4
 1.35 with sigma of 0.02
 C4-N1
 1.47 with sigma of 0.02
 N1-C7
 1.383 with sigma of 0.02
 C0AA-O3
 1.314 with sigma of 0.02
 C0AA-O1AA
 1.314 with sigma of 0.02
 O14-Zr1
 1.842 with sigma of 0.02
 Zr5-O14
 2.506 with sigma of 0.02
 O14-Zr4
 2.606 with sigma of 0.02
 C68-N6
 1.477 with sigma of 0.02
 N6-C71
 1.3 with sigma of 0.02
 C91-C88 = C13-C10 = C65-C62 = C39-C36
 1.5 with sigma of 0.02
 O5-C26
 1.35 with sigma of 0.02
 C26-O6
 1.342 with sigma of 0.02
 C26-O5
 1.364 with sigma of 0.02
 O5AA-C01
 1.361 with sigma of 0.02
 C01-O4AA
 1.351 with sigma of 0.02
 O4AA-C01
 1.351 with sigma of 0.02
 C01-O5AA
 1.361 with sigma of 0.02
 Zr3-O18
 1.913 with sigma of 0.02
 O18-Zr4
 2.091 with sigma of 0.02
 O18-Zr6
 2.549 with sigma of 0.02
 Zr3-O23
 2.145 with sigma of 0.02
 O23-Zr4
 2.404 with sigma of 0.02
 O23-Zr1
 2.4053 with sigma of 0.02
 Zr1-O23
 2.053 with sigma of 0.02
 O7-Zr5
 2.056 with sigma of 0.02
 O7-Zr6
 2.056 with sigma of 0.02
 O7-Zr4
 2.252 with sigma of 0.02
 Zr2-O102
 1.832 with sigma of 0.02
 O102-Zr6
 2.082 with sigma of 0.02
 O102-Zr5
 2.24 with sigma of 0.02
 C1AA-O46
 1.332 with sigma of 0.02
 C1AA-O88
 1.41 with sigma of 0.02
 C48-O3AA = C74-O0AA = C100-O19 = C22-O3
 2.4 with sigma of 0.04
 O16-C100 = C22-O1AA = C48-O8 = O49-C74
 2.4 with sigma of 0.04
 N1-C5
 -2.6 with sigma of 0.04
 N1-C3
 2.6 with sigma of 0.04
 C27-O6
 -2.4 with sigma of 0.04
 C27-O5
 -2.4 with sigma of 0.04
 C29-N3
 2.4 with sigma of 0.04
 C34-N3
 2.4 with sigma of 0.04
 C41-N4
 2.4 with sigma of 0.04
 C46-N4
 2.4 with sigma of 0.04
 N1-C12
 2.449 with sigma of 0.04
 N1-C8
 2.341 with sigma of 0.04
 C5-N1
 2.447 with sigma of 0.04
 C3-N1
 2.5907 with sigma of 0.04
 C15-N2
 2.279 with sigma of 0.04
 C17-N2
 2.402 with sigma of 0.04
 N2-C20
 2.408 with sigma of 0.04
 N2-C24
 2.524 with sigma of 0.04
 N6-C76
 2.352 with sigma of 0.04
 N6-C67
 2.583 with sigma of 0.04
 C6-C01 = C1AA-C80 = C0AA-C23 = C99-C2AA = C73-C77 = C52-C54 = C26-C32 = C49-C51
 2.4 with sigma of 0.04
 C47-C51 = C77-C75 = C58-C52 = C28-C26 = C2-C01 = C1AA-C84 = C101-C2AA = C21-
 C0AA
 2.4 with sigma of 0.04
 O4AA-O5AA
 2.484 with sigma of 0.04
 O46-C79
 2.416 with sigma of 0.04
 O88-C79
 2.576 with sigma of 0.04
 N2-C19 \\sim N2-C16 \\sim N1-C7 \\sim N1-C4 \\sim N7-C85 \\sim N7-C82 \\sim
N8-C94 \\sim N8-C97 \\sim N5-C56
 \\sim N5-C59 \\sim N3-C30 \\sim N3-C33 \\sim N4-C42 \\sim N4-C45 \\sim N6-C68
\\sim N6-C71
 with sigma of 0.02
 C51-C48 \\sim C77-C74 \\sim C27-C26 \\sim C53-C52 \\sim C2AA-C100 \\sim
C79-C1AA \\sim C1-C01 \\sim C22-
 C0AA
 with sigma of 0.02
 O14-Zr4 \\sim O18-Zr6
 with sigma of 0.02
 O5-C26 \\sim O6-C26 \\sim O4-C52 \\sim O42-C52 \\sim O46-C1AA \\sim O4AA-C01
\\sim O5AA-C01 \\sim O8-C51
 \\sim O3AA-C51 \\sim O49-C77 \\sim O0AA-C77 \\sim O19-C2AA \\sim O16-C2AA
\\sim O1AA-C0AA \\sim O3-C0AA
 with sigma of 0.02
4. Restrained atomic chiral volume
 C2AA
 fixed at 0 with sigma of 0.1
 C77
 fixed at 0 with sigma of 0.1
 C19, C16, C13, C10, C7, C4, C82, C85, C88, C91, C94, C97, C56, C59, C62, C65,
 C68, C71, C45, C42, C39, C36, C33, C30
 fixed at 0 with sigma of 0.1
 C79, C1AA, C1, C01, C27, C26, C52, C53, C22, C0AA, C74, C48, C51
 fixed at 0 with sigma of 0.1
 C27, C26
 fixed at 0 with sigma of 0.01
 C26
 fixed at 0 with sigma of 0.01
5. Restrained planarity
 N3, C33, C36, C39
 with sigma of 0.1
6. Rigid bond restraints
 All non-hydrogen atoms
 with sigma for 1-2 distances of 0.01 and sigma for 1-3 distances of 0.01
7. Uiso/Uaniso restraints and constraints
O49 \\sim O0AA: within 1.7A with sigma of 0.02 and sigma for terminal atoms of
0.04
O8 \\sim O3AA: within 1.7A with sigma of 0.02 and sigma for terminal atoms of
0.04
O19 \\sim O16: within 1.7A with sigma of 0.02 and sigma for terminal atoms of
0.04
O1AA \\sim O3: within 1.7A with sigma of 0.02 and sigma for terminal atoms of
0.04
O16 \\sim O19: within 1.7A with sigma of 0.01 and sigma for terminal atoms of
0.02
Zr1 \\sim Zr4 \\sim Zr6 \\sim Zr5 \\sim Zr2 \\sim Zr3: within 1.7A with sigma
of 0.005 and sigma for terminal atoms of 0.01
C6 \\sim C5 \\sim C4 \\sim C3 \\sim C2 \\sim C1: within 1.7A with sigma of 0.02
and sigma for terminal atoms of 0.04
C12 \\sim C11 \\sim C10 \\sim C9 \\sim C8 \\sim C7: within 1.7A with sigma of
0.02 and sigma for terminal atoms of 0.04
C18 \\sim C17 \\sim C16 \\sim C15 \\sim C14 \\sim C13: within 1.7A with sigma
of 0.02 and sigma for terminal atoms of 0.04
C23 \\sim C24 \\sim C19 \\sim C20 \\sim C21 \\sim C22: within 1.7A with sigma
of 0.02 and sigma for terminal atoms of 0.04
C98 \\sim C99 \\sim C100 \\sim C101 \\sim C102 \\sim C97: within 1.7A with
sigma of 0.02 and sigma for terminal atoms of 0.04
C96 \\sim C95 \\sim C94 \\sim C93 \\sim C92 \\sim C91: within 1.7A with sigma
of 0.02 and sigma for terminal atoms of 0.04
C82 \\sim C83 \\sim C84 \\sim C79 \\sim C80 \\sim C81: within 1.7A with sigma
of 0.02 and sigma for terminal atoms of 0.04
C71 \\sim C76 \\sim C75 \\sim C74 \\sim C73 \\sim C72: within 1.7A with sigma
of 0.02 and sigma for terminal atoms of 0.04
C69 \\sim C70 \\sim C65 \\sim C66 \\sim C67 \\sim C68: within 1.7A with sigma
of 0.02 and sigma for terminal atoms of 0.04
C63 \\sim C64 \\sim C59 \\sim C60 \\sim C61 \\sim C62: within 1.7A with sigma
of 0.02 and sigma for terminal atoms of 0.04
C56 \\sim C57 \\sim C58 \\sim C53 \\sim C54 \\sim C55: within 1.7A with sigma
of 0.02 and sigma for terminal atoms of 0.04
C32 \\sim C31 \\sim C30 \\sim C29 \\sim C28 \\sim C27: within 1.7A with sigma
of 0.02 and sigma for terminal atoms of 0.04
C38 \\sim C37 \\sim C36 \\sim C35 \\sim C34 \\sim C33: within 1.7A with sigma
of 0.02 and sigma for terminal atoms of 0.04
C44 \\sim C43 \\sim C42 \\sim C41 \\sim C40 \\sim C39: within 1.7A with sigma
of 0.02 and sigma for terminal atoms of 0.04
C49 \\sim C50 \\sim C45 \\sim C46 \\sim C47 \\sim C48: within 1.7A with sigma
of 0.02 and sigma for terminal atoms of 0.04
C88 \\sim C89 \\sim C90 \\sim C85 \\sim C86 \\sim C87: within 1.7A with sigma
of 0.02 and sigma for terminal atoms of 0.04
C01 \\sim C1: within 1.7A with sigma of 0.02 and sigma for terminal atoms of
0.04
O49 \\sim O0AA \\sim C77: within 1.7A with sigma of 0.01 and sigma for terminal
atoms of 0.02
O55 \\sim O17: within 1.7A with sigma of 0.01 and sigma for terminal atoms of
0.02
O5AA \\sim O4AA: within 1.7A with sigma of 0.01 and sigma for terminal atoms of
0.02
O19 \\sim C2AA \\sim O16: within 1.7A with sigma of 0.02 and sigma for terminal
atoms of 0.04
O1AA \\sim C0AA \\sim O3: within 1.7A with sigma of 0.02 and sigma for terminal
atoms of 0.04
O3AA \\sim O8 \\sim C51: within 1.7A with sigma of 0.02 and sigma for terminal
atoms of 0.04
C77 \\sim O49 \\sim O0AA: within 1.7A with sigma of 0.02 and sigma for terminal
atoms of 0.04
O102 \\sim O7 \\sim O14 \\sim O23 \\sim O24 \\sim O27 \\sim O18 \\sim O28:
within 2A with sigma of 0.025 and sigma for terminal atoms of 0.05
O46 \\sim O88: within 1.7A with sigma of 0.004 and sigma for terminal atoms of
0.008
Uanis(Zr3) \\sim Ueq, Uanis(Zr4) \\sim Ueq, Uanis(Zr6) \\sim Ueq, Uanis(Zr2)
\\sim Ueq, Uanis(Zr5) \\sim Ueq, Uanis(Zr1) \\sim Ueq: with sigma of 0.05 and
sigma for terminal atoms of 0.01
Uanis(O49) \\sim Ueq, Uanis(C77) \\sim Ueq, Uanis(O0AA) \\sim Ueq, Uanis(C74)
\\sim Ueq, Uanis(C75) \\sim Ueq, Uanis(C76) \\sim Ueq, Uanis(C71) \\sim Ueq,
Uanis(C72) \\sim Ueq, Uanis(C73) \\sim Ueq, Uanis(N6) \\sim Ueq, Uanis(C68)
\\sim Ueq, Uanis(C67) \\sim Ueq, Uanis(C66) \\sim Ueq, Uanis(C65) \\sim Ueq,
Uanis(C70) \\sim Ueq, Uanis(C69) \\sim Ueq, Uanis(C62) \\sim Ueq, Uanis(C61)
\\sim Ueq, Uanis(C63) \\sim Ueq, Uanis(C64) \\sim Ueq, Uanis(C60) \\sim Ueq,
Uanis(C59) \\sim Ueq, Uanis(N5) \\sim Ueq, Uanis(C55) \\sim Ueq, Uanis(C56)
\\sim Ueq, Uanis(C54) \\sim Ueq, Uanis(C53) \\sim Ueq, Uanis(C58) \\sim Ueq,
Uanis(C57) \\sim Ueq, Uanis(C52) \\sim Ueq, Uanis(O4) \\sim Ueq, Uanis(O42)
\\sim Ueq: with sigma of 0.1 and sigma for terminal atoms of 0.2
Uanis(Zr5) \\sim Ueq, Uanis(Zr2) \\sim Ueq, Uanis(Zr1) \\sim Ueq, Uanis(Zr4)
\\sim Ueq, Uanis(Zr6) \\sim Ueq, Uanis(Zr3) \\sim Ueq: with sigma of 0.01 and
sigma for terminal atoms of 0.02
Uanis(O102) \\sim Ueq, Uanis(O7) \\sim Ueq, Uanis(O14) \\sim Ueq, Uanis(O23)
\\sim Ueq, Uanis(O24) \\sim Ueq, Uanis(O27) \\sim Ueq, Uanis(O18) \\sim Ueq,
Uanis(O28) \\sim Ueq: with sigma of 0.05 and sigma for terminal atoms of 0.1
Uanis(O55) \\sim Ueq, Uanis(O2AA) \\sim Ueq, Uanis(O21) \\sim Ueq, Uanis(O17)
\\sim Ueq: with sigma of 0.01 and sigma for terminal atoms of 0.02
Uanis(O88) \\sim Ueq, Uanis(O46) \\sim Ueq: with sigma of 0.05 and sigma for
terminal atoms of 0.1
Uanis(O88) \\sim Ueq, Uanis(C1AA) \\sim Ueq, Uanis(O46) \\sim Ueq, Uanis(C79)
\\sim Ueq, Uanis(C80) \\sim Ueq, Uanis(C84) \\sim Ueq, Uanis(C81) \\sim Ueq,
Uanis(C82) \\sim Ueq, Uanis(C83) \\sim Ueq, Uanis(C86) \\sim Ueq, Uanis(C87)
\\sim Ueq, Uanis(C85) \\sim Ueq, Uanis(N7) \\sim Ueq, Uanis(C90) \\sim Ueq,
Uanis(C89) \\sim Ueq, Uanis(C88) \\sim Ueq, Uanis(C96) \\sim Ueq, Uanis(C95)
\\sim Ueq, Uanis(C91) \\sim Ueq, Uanis(C92) \\sim Ueq, Uanis(C94) \\sim Ueq,
Uanis(C93) \\sim Ueq, Uanis(N8) \\sim Ueq, Uanis(C97) \\sim Ueq, Uanis(C102)
\\sim Ueq, Uanis(C101) \\sim Ueq, Uanis(C100) \\sim Ueq, Uanis(C2AA) \\sim Ueq,
Uanis(O19) \\sim Ueq, Uanis(O16) \\sim Ueq, Uanis(C99) \\sim Ueq, Uanis(C98)
\\sim Ueq, Uanis(O3) \\sim Ueq, Uanis(O1AA) \\sim Ueq, Uanis(C0AA) \\sim Ueq,
Uanis(C22) \\sim Ueq, Uanis(C21) \\sim Ueq, Uanis(C20) \\sim Ueq, Uanis(C19)
\\sim Ueq, Uanis(C24) \\sim Ueq, Uanis(C23) \\sim Ueq, Uanis(N2) \\sim Ueq,
Uanis(C16) \\sim Ueq, Uanis(C17) \\sim Ueq, Uanis(C15) \\sim Ueq, Uanis(C14)
\\sim Ueq, Uanis(C13) \\sim Ueq, Uanis(C18) \\sim Ueq, Uanis(C10) \\sim Ueq,
Uanis(C11) \\sim Ueq, Uanis(C9) \\sim Ueq, Uanis(C8) \\sim Ueq, Uanis(C7) \\sim
Ueq, Uanis(C12) \\sim Ueq, Uanis(N1) \\sim Ueq, Uanis(C4) \\sim Ueq, Uanis(C5)
\\sim Ueq, Uanis(C6) \\sim Ueq, Uanis(C1) \\sim Ueq, Uanis(C2) \\sim Ueq,
Uanis(C3) \\sim Ueq, Uanis(C01) \\sim Ueq, Uanis(O4AA) \\sim Ueq, Uanis(O5AA)
\\sim Ueq, Uanis(O4) \\sim Ueq, Uanis(C52) \\sim Ueq, Uanis(O42) \\sim Ueq,
Uanis(C53) \\sim Ueq, Uanis(C58) \\sim Ueq, Uanis(C57) \\sim Ueq, Uanis(C56)
\\sim Ueq, Uanis(C55) \\sim Ueq, Uanis(C54) \\sim Ueq, Uanis(N5) \\sim Ueq,
Uanis(C59) \\sim Ueq, Uanis(C60) \\sim Ueq, Uanis(C61) \\sim Ueq, Uanis(C62)
\\sim Ueq, Uanis(C63) \\sim Ueq, Uanis(C64) \\sim Ueq, Uanis(C65) \\sim Ueq,
Uanis(C70) \\sim Ueq, Uanis(C66) \\sim Ueq, Uanis(C67) \\sim Ueq, Uanis(C68)
\\sim Ueq, Uanis(C69) \\sim Ueq, Uanis(N6) \\sim Ueq, Uanis(C72) \\sim Ueq,
Uanis(C71) \\sim Ueq, Uanis(C73) \\sim Ueq, Uanis(C74) \\sim Ueq, Uanis(C77)
\\sim Ueq, Uanis(C75) \\sim Ueq, Uanis(C76) \\sim Ueq, Uanis(O6) \\sim Ueq,
Uanis(C26) \\sim Ueq, Uanis(O5) \\sim Ueq, Uanis(O17) \\sim Ueq, Uanis(O55)
\\sim Ueq, Uanis(O2AA) \\sim Ueq, Uanis(O21) \\sim Ueq, Uanis(C27) \\sim Ueq,
Uanis(C32) \\sim Ueq, Uanis(C28) \\sim Ueq, Uanis(C29) \\sim Ueq, Uanis(C30)
\\sim Ueq, Uanis(C31) \\sim Ueq, Uanis(N3) \\sim Ueq, Uanis(C38) \\sim Ueq,
Uanis(C33) \\sim Ueq, Uanis(C37) \\sim Ueq, Uanis(C36) \\sim Ueq, Uanis(C34)
\\sim Ueq, Uanis(C35) \\sim Ueq, Uanis(C39) \\sim Ueq, Uanis(C44) \\sim Ueq,
Uanis(C43) \\sim Ueq, Uanis(C42) \\sim Ueq, Uanis(C40) \\sim Ueq, Uanis(C41)
\\sim Ueq, Uanis(N4) \\sim Ueq, Uanis(C45) \\sim Ueq, Uanis(C50) \\sim Ueq,
Uanis(C49) \\sim Ueq, Uanis(O3AA) \\sim Ueq, Uanis(C51) \\sim Ueq, Uanis(C48)
\\sim Ueq, Uanis(O8) \\sim Ueq, Uanis(C46) \\sim Ueq, Uanis(C47) \\sim Ueq:
with sigma of 0.1 and sigma for terminal atoms of 0.2
Uanis(O46) \\sim Ueq, Uanis(O4AA) \\sim Ueq, Uanis(C1AA) \\sim Ueq, Uanis(C01)
\\sim Ueq, Uanis(O88) \\sim Ueq, Uanis(O5AA) \\sim Ueq, Uanis(O42) \\sim Ueq,
Uanis(O2AA) \\sim Ueq, Uanis(O5) \\sim Ueq, Uanis(C79) \\sim Ueq, Uanis(C1)
\\sim Ueq, Uanis(O4) \\sim Ueq, Uanis(O6) \\sim Ueq, Uanis(C52) \\sim Ueq,
Uanis(C26) \\sim Ueq, Uanis(C80) \\sim Ueq, Uanis(C84) \\sim Ueq, Uanis(C2)
\\sim Ueq, Uanis(C6) \\sim Ueq, Uanis(C53) \\sim Ueq, Uanis(C27) \\sim Ueq,
Uanis(C81) \\sim Ueq, Uanis(C83) \\sim Ueq, Uanis(C3) \\sim Ueq, Uanis(C5)
\\sim Ueq, Uanis(C54) \\sim Ueq, Uanis(C58) \\sim Ueq, Uanis(C28) \\sim Ueq,
Uanis(C32) \\sim Ueq, Uanis(C82) \\sim Ueq, Uanis(C4) \\sim Ueq, Uanis(C55)
\\sim Ueq, Uanis(C57) \\sim Ueq, Uanis(C29) \\sim Ueq, Uanis(C31) \\sim Ueq,
Uanis(N7) \\sim Ueq, Uanis(N1) \\sim Ueq, Uanis(C56) \\sim Ueq, Uanis(C30)
\\sim Ueq, Uanis(C85) \\sim Ueq, Uanis(C7) \\sim Ueq, Uanis(N5) \\sim Ueq,
Uanis(N3) \\sim Ueq, Uanis(C86) \\sim Ueq, Uanis(C90) \\sim Ueq, Uanis(C8)
\\sim Ueq, Uanis(C12) \\sim Ueq, Uanis(C59) \\sim Ueq, Uanis(C33) \\sim Ueq,
Uanis(C87) \\sim Ueq, Uanis(C89) \\sim Ueq, Uanis(C9) \\sim Ueq, Uanis(C11)
\\sim Ueq, Uanis(C60) \\sim Ueq, Uanis(C64) \\sim Ueq, Uanis(C34) \\sim Ueq,
Uanis(C38) \\sim Ueq, Uanis(C88) \\sim Ueq, Uanis(C10) \\sim Ueq, Uanis(C61)
\\sim Ueq, Uanis(C63) \\sim Ueq, Uanis(C35) \\sim Ueq, Uanis(C37) \\sim Ueq,
Uanis(C91) \\sim Ueq, Uanis(C13) \\sim Ueq, Uanis(C62) \\sim Ueq, Uanis(C36)
\\sim Ueq, Uanis(C92) \\sim Ueq, Uanis(C96) \\sim Ueq, Uanis(C14) \\sim Ueq,
Uanis(C18) \\sim Ueq, Uanis(C65) \\sim Ueq, Uanis(C39) \\sim Ueq, Uanis(C93)
\\sim Ueq, Uanis(C95) \\sim Ueq, Uanis(C15) \\sim Ueq, Uanis(C17) \\sim Ueq,
Uanis(C66) \\sim Ueq, Uanis(C70) \\sim Ueq, Uanis(C40) \\sim Ueq, Uanis(C44)
\\sim Ueq, Uanis(C94) \\sim Ueq, Uanis(C16) \\sim Ueq, Uanis(C67) \\sim Ueq,
Uanis(C69) \\sim Ueq, Uanis(C41) \\sim Ueq, Uanis(C43) \\sim Ueq, Uanis(N8)
\\sim Ueq, Uanis(N2) \\sim Ueq, Uanis(C68) \\sim Ueq, Uanis(C42) \\sim Ueq,
Uanis(C97) \\sim Ueq, Uanis(C19) \\sim Ueq, Uanis(N6) \\sim Ueq, Uanis(N4)
\\sim Ueq, Uanis(C98) \\sim Ueq, Uanis(C102) \\sim Ueq, Uanis(C20) \\sim Ueq,
Uanis(C24) \\sim Ueq, Uanis(C71) \\sim Ueq, Uanis(C45) \\sim Ueq, Uanis(C99)
\\sim Ueq, Uanis(C101) \\sim Ueq, Uanis(C21) \\sim Ueq, Uanis(C23) \\sim Ueq,
Uanis(C72) \\sim Ueq, Uanis(C76) \\sim Ueq, Uanis(C46) \\sim Ueq, Uanis(C50)
\\sim Ueq, Uanis(C100) \\sim Ueq, Uanis(C22) \\sim Ueq, Uanis(C73) \\sim Ueq,
Uanis(C75) \\sim Ueq, Uanis(C47) \\sim Ueq, Uanis(C49) \\sim Ueq, Uanis(C2AA)
\\sim Ueq, Uanis(C0AA) \\sim Ueq, Uanis(C74) \\sim Ueq, Uanis(C48) \\sim Ueq,
Uanis(O16) \\sim Ueq, Uanis(O19) \\sim Ueq, Uanis(O3) \\sim Ueq, Uanis(O1AA)
\\sim Ueq, Uanis(C77) \\sim Ueq, Uanis(C51) \\sim Ueq, Uanis(O0AA) \\sim Ueq,
Uanis(O49) \\sim Ueq, Uanis(O3AA) \\sim Ueq, Uanis(O8) \\sim Ueq: with sigma of
0.05 and sigma for terminal atoms of 0.1
Uanis(C1AA) \\sim Ueq, Uanis(O46) \\sim Ueq, Uanis(O88) \\sim Ueq: with sigma
of 0.02 and sigma for terminal atoms of 0.01
8. Others
 Fixed Uiso: H1(0.13) H2(0.13) H3(0.13) H4(0.13) H5(0.13) H6(0.13) H7(0.13)
 H8(0.13) H2A(0.13) H3A(0.13) H5A(0.13) H6A(0.13) H8A(0.13) H9(0.13) H12(0.13)
 H14(0.13) H15(0.13) H17(0.13) H18(0.13) H20(0.13) H21(0.13) H23(0.13)
 H24(0.13) H28(0.13) H29(0.13) H31(0.13) H32(0.13) H34(0.13) H35(0.13)
 H37(0.13) H38(0.13) H40(0.13) H41(0.13) H43(0.13) H44(0.13) H46(0.13)
 H47(0.13) H49(0.13) H50(0.13) H54(0.13) H55(0.13) H57(0.13) H58(0.13)
 H60(0.13) H61(0.13) H63(0.13) H64(0.13) H66(0.13) H67(0.13) H69(0.13)
 H70(0.13) H72(0.13) H73(0.13) H75(0.13) H76(0.13) H80(0.13) H81(0.13)
 H83(0.13) H84(0.13) H86(0.13) H87(0.13) H89(0.13) H90(0.13) H92(0.13)
 H93(0.13) H95(0.13) H96(0.13) H98(0.13) H99(0.13) H101(0.13) H102(0.13)
 O1(0.08) O2(0.08)
 Fixed X: H17A(0.721961) H17B(0.66913) H2AA(0.88692) H2AB(0.936929)
 H21A(1.00533) H21B(1.05991) H55A(0.598821) H55B(0.55239) O1(0.721881)
 H1A(0.69248) H1B(0.750589) O2(0.72203) H2B(0.753901) H2C(0.693991)
 Fixed Y: H17A(0.28899) H17B(0.28732) H2AA(0.27098) H2AB(0.25212)
 H21A(0.305341) H21B(0.276389) H55A(0.27896) H55B(0.30092) O1(1.02795)
 H1A(1.01762) H1B(1.00161) O2(0.52696) H2B(0.539229) H2C(0.55361)
 Fixed Z: H17A(1.05343) H17B(1.00085) H2AA(1.055281) H2AB(1.00013)
 H21A(0.94224) H21B(0.899261) H55A(0.910749) H55B(0.85989) O1(1.28558)
 H1A(1.25181) H1B(1.292) O2(1.27599) H2B(1.254829) H2C(1.276179)
9.a Aromatic/amide H refined with riding coordinates:
 N1(H1), N2(H2), N3(H3), N4(H4), N5(H5), N6(H6), N7(H7), N8(H8), C2(H2A),
 C3(H3A), C5(H5A), C6(H6A), C8(H8A), C9(H9), C11(H11), C12(H12), C14(H14),
 C15(H15), C17(H17), C18(H18), C20(H20), C21(H21), C23(H23), C24(H24), C28(H28),
  C29(H29), C31(H31), C32(H32), C34(H34), C35(H35), C37(H37), C38(H38),
 C40(H40), C41(H41), C43(H43), C44(H44), C46(H46), C47(H47), C49(H49), C50(H50),
  C54(H54), C55(H55), C57(H57), C58(H58), C60(H60), C61(H61), C63(H63),
 C64(H64), C66(H66), C67(H67), C69(H69), C70(H70), C72(H72), C73(H73), C75(H75),
  C76(H76), C80(H80), C81(H81), C83(H83), C84(H84), C86(H86), C87(H87),
 C89(H89), C90(H90), C92(H92), C93(H93), C95(H95), C96(H96), C98(H98), C99(H99),
  C101(H101), C102(H102)
9.b Fitted hexagon refined as free rotating group:
 C1(C2,C3,C4,C5,C6), C7(C8,C9,C10,C11,C12), C13(C14,C15,C16,C17,C18), C19(C20,
 C21,C22,C23,C24), C27(C28,C29,C30,C31,C32), C33(C34,C35,C36,C37,C38), C39(C40,
 C41,C42,C43,C44), C45(C46,C47,C48,C49,C50), C53(C54,C55,C56,C57,C58), C59(C60,
 C61,C62,C63,C64), C65(C66,C67,C68,C69,C70), C71(C72,C73,C74,C75,C76), C79(C80,
 C81,C82,C83,C84), C85(C86,C87,C88,C89,C90), C91(C92,C93,C94,C95,C96), C97(C98,
 C99,C100,C101,C102)
;
_olex2_submission_special_instructions 'No special instructions were received'

loop_
_space_group_symop_operation_xyz
'x, y, z'
'-x, y+1/2, -z'

loop_
_atom_site_label
_atom_site_type_symbol
_atom_site_fract_x
_atom_site_fract_y
_atom_site_fract_z
_atom_site_U_iso_or_equiv
_atom_site_adp_type
_atom_site_occupancy
_atom_site_site_symmetry_order
_atom_site_calc_flag
_atom_site_refinement_flags_posn
_atom_site_refinement_flags_adp
Zr1 Zr 0.7902(3) 0.1705(3) 0.7897(3) 0.104(2) Uani 1 1 d D U
Zr2 Zr 0.9187(2) 0.2691(3) 0.8005(3) 0.1199(16) Uani 1 1 d D U
Zr3 Zr 0.8030(3) 0.2748(3) 0.9198(3) 0.1145(16) Uani 1 1 d D U
Zr4 Zr 0.6574(3) 0.2659(3) 0.7945(3) 0.150(2) Uani 1 1 d D U
Zr5 Zr 0.7739(4) 0.2691(3) 0.6666(3) 0.174(2) Uani 1 1 d D U
Zr6 Zr 0.7885(3) 0.3723(3) 0.7937(3) 0.0976(19) Uani 1 1 d D U
O4AA O 0.8845(14) 0.1290(9) 0.8035(16) 0.104(7) Uani 1 1 d D U
O5AA O 0.9832(17) 0.1918(10) 0.804(2) 0.177(10) Uani 1 1 d D U
O3 O 0.8805(13) -0.5794(8) 0.7862(13) 0.076(7) Uani 1 1 d D U
O5 O 0.8180(18) 0.3545(9) 0.9799(17) 0.138(7) Uani 1 1 d D U
O6 O 0.7909(17) 0.4216(9) 0.8825(14) 0.114(8) Uani 1 1 d D U
O3AA O 0.8093(12) 1.1237(9) 0.8882(12) 0.070(7) Uani 1 1 d D U
O8 O 0.8030(17) 1.1841(9) 0.9711(16) 0.113(9) Uani 1 1 d D U
O16 O 0.715(2) -0.6462(12) 0.6147(18) 0.169(12) Uani 1 1 d D U
O17 O 0.718(2) 0.2833(14) 1.0062(18) 0.171(9) Uani 1 1 d . U
H17A H 0.7220 0.2890 1.0534 0.256 Uiso 1 1 d R U
H17B H 0.6691 0.2873 1.0009 0.256 Uiso 1 1 d R U
O2AA O 0.8848(15) 0.2664(10) 1.0017(13) 0.127(6) Uani 1 1 d . U
H2AA H 0.8869 0.2710 1.0553 0.191 Uiso 1 1 d R U
H2AB H 0.9369 0.2521 1.0001 0.191 Uiso 1 1 d R U
O19 O 0.7728(18) -0.5925(13) 0.6977(15) 0.143(11) Uani 1 1 d D U
O21 O 1.0042(16) 0.2843(11) 0.8909(19) 0.148(8) Uani 1 1 d . U
H21A H 1.0053 0.3053 0.9422 0.222 Uiso 1 1 d R U
H21B H 1.0599 0.2764 0.8993 0.222 Uiso 1 1 d R U
O23 O 0.7383(10) 0.2141(7) 0.8656(10) 0.107(4) Uani 1 1 d D U
O24 O 0.8411(16) 0.2323(9) 0.8452(16) 0.103(4) Uani 1 1 d . U
O27 O 0.852(2) 0.2226(10) 0.7202(18) 0.136(4) Uani 1 1 d . U
O28 O 0.8685(15) 0.3216(8) 0.8677(15) 0.096(3) Uani 1 1 d . U
O55 O 0.5895(16) 0.2838(10) 0.866(2) 0.160(8) Uani 1 1 d . U
H55A H 0.5988 0.2790 0.9107 0.240 Uiso 1 1 d R U
H55B H 0.5524 0.3009 0.8599 0.240 Uiso 1 1 d R U
N1 N 1.1242(16) -0.0223(7) 0.712(2) 0.157(16) Uani 1 1 d D U
H1 H 1.1623 -0.0091 0.6990 0.130 Uiso 1 1 calc R U
N2 N 1.1352(13) -0.4284(7) 0.733(2) 0.171(17) Uani 1 1 d D U
H2 H 1.1710 -0.4421 0.7163 0.130 Uiso 1 1 calc R U
N3 N 0.7145(15) 0.5646(8) 1.1212(11) 0.130(13) Uani 1 1 d D U
H3 H 0.6979 0.5509 1.1570 0.130 Uiso 1 1 calc R U
N4 N 0.739(2) 0.9662(8) 1.1335(16) 0.20(2) Uani 1 1 d D U
H4 H 0.7364 0.9798 1.1748 0.130 Uiso 1 1 calc R U
N5 N 0.4272(13) 0.5750(8) 0.7201(18) 0.167(17) Uani 1 1 d D U
H5 H 0.3836 0.5649 0.7121 0.130 Uiso 1 1 calc R U
N6 N 0.4217(11) 0.9787(6) 0.7559(19) 0.133(14) Uani 1 1 d D U
H6 H 0.3805 0.9926 0.7423 0.130 Uiso 1 1 calc R U
N7 N 0.729(2) -0.0270(8) 0.4310(12) 0.167(17) Uani 1 1 d D U
H7 H 0.7218 -0.0133 0.3890 0.130 Uiso 1 1 calc R U
N8 N 0.755(2) -0.4321(9) 0.4317(16) 0.177(18) Uani 1 1 d D U
H8 H 0.7563 -0.4460 0.3904 0.130 Uiso 1 1 calc R U
C01 C 0.9493(14) 0.1432(9) 0.7948(15) 0.126(11) Uani 1 1 d D U
C1 C 0.9932(15) 0.1020(9) 0.7729(16) 0.147(10) Uani 1 1 d D U
C2 C 1.0601(16) 0.1150(8) 0.7622(19) 0.158(11) Uani 1 1 d DG U
H2A H 1.0769 0.1514 0.7700 0.130 Uiso 1 1 calc R U
C3 C 1.1024(14) 0.0748(11) 0.7401(19) 0.163(11) Uani 1 1 d DG U
H3A H 1.1481 0.0838 0.7328 0.130 Uiso 1 1 calc R U
C4 C 1.0779(15) 0.0216(10) 0.7287(16) 0.167(12) Uani 1 1 d DG U
C5 C 1.0110(16) 0.0085(9) 0.7394(19) 0.160(12) Uani 1 1 d DG U
H5A H 0.9943 -0.0279 0.7316 0.130 Uiso 1 1 calc R U
C6 C 0.9687(14) 0.0487(11) 0.7615(19) 0.166(11) Uani 1 1 d DG U
H6A H 0.9230 0.0397 0.7688 0.130 Uiso 1 1 calc R U
C7 C 1.1232(16) -0.0811(6) 0.7106(14) 0.146(11) Uani 1 1 d D U
C8 C 1.1865(14) -0.1059(9) 0.7325(17) 0.151(11) Uani 1 1 d DG U
H8A H 1.2267 -0.0841 0.7441 0.130 Uiso 1 1 calc R U
C9 C 1.1910(15) -0.1628(10) 0.7376(16) 0.150(11) Uani 1 1 d G U
H9 H 1.2343 -0.1798 0.7526 0.130 Uiso 1 1 calc R U
C10 C 1.1322(17) -0.1948(7) 0.7207(15) 0.150(11) Uani 1 1 d DG U
C11 C 1.0689(15) -0.1700(8) 0.6988(16) 0.150(11) Uani 1 1 d G U
H11 H 1.0286 -0.1919 0.6873 0.180 Uiso 1 1 calc R U
C12 C 1.0644(14) -0.1131(9) 0.6937(14) 0.149(11) Uani 1 1 d DG U
H12 H 1.0211 -0.0962 0.6787 0.130 Uiso 1 1 calc R U
C13 C 1.1338(16) -0.2565(6) 0.7375(17) 0.168(11) Uani 1 1 d D U
C14 C 1.1758(17) -0.2858(10) 0.6990(16) 0.166(11) Uani 1 1 d G U
H14 H 1.2040 -0.2669 0.6710 0.130 Uiso 1 1 calc R U
C15 C 1.1766(16) -0.3429(10) 0.7013(17) 0.167(11) Uani 1 1 d DG U
H15 H 1.2053 -0.3630 0.6750 0.130 Uiso 1 1 calc R U
C16 C 1.1353(16) -0.3706(6) 0.7423(16) 0.164(12) Uani 1 1 d DG U
C17 C 1.0933(16) -0.3412(9) 0.7809(16) 0.170(11) Uani 1 1 d DG U
H17 H 1.0651 -0.3601 0.8088 0.130 Uiso 1 1 calc R U
C18 C 1.0925(16) -0.2841(9) 0.7785(17) 0.170(11) Uani 1 1 d G U
H18 H 1.0638 -0.2641 0.8048 0.130 Uiso 1 1 calc R U
C19 C 1.0843(15) -0.4672(10) 0.7474(17) 0.173(12) Uani 1 1 d D U
C20 C 1.1104(12) -0.5185(11) 0.769(2) 0.173(12) Uani 1 1 d DG U
H20 H 1.1587 -0.5252 0.7733 0.130 Uiso 1 1 calc R U
C21 C 1.0657(14) -0.5601(9) 0.7826(19) 0.158(11) Uani 1 1 d DG U
H21 H 1.0835 -0.5952 0.7970 0.130 Uiso 1 1 calc R U
C22 C 0.9950(14) -0.5503(8) 0.7755(17) 0.149(11) Uani 1 1 d DG U
C23 C 0.9689(12) -0.4990(9) 0.754(2) 0.166(12) Uani 1 1 d DG U
H23 H 0.9206 -0.4923 0.7496 0.130 Uiso 1 1 calc R U
C24 C 1.0136(15) -0.4574(8) 0.7403(19) 0.173(12) Uani 1 1 d DG U
H24 H 0.9958 -0.4224 0.7259 0.130 Uiso 1 1 calc R U
C26 C 0.7970(10) 0.4020(9) 0.9471(14) 0.124(15) Uani 1 1 d D U
C27 C 0.7750(10) 0.4436(8) 0.9899(15) 0.152(11) Uani 1 1 d D U
C28 C 0.7830(16) 0.4388(10) 1.0613(15) 0.152(11) Uani 1 1 d DG U
H28 H 0.8039 0.4069 1.0831 0.130 Uiso 1 1 calc R U
C29 C 0.7605(18) 0.4807(12) 1.1009(13) 0.157(12) Uani 1 1 d DG U
H29 H 0.7659 0.4774 1.1497 0.130 Uiso 1 1 calc R U
C30 C 0.7299(14) 0.5274(10) 1.0690(16) 0.168(13) Uani 1 1 d DG U
C31 C 0.7219(18) 0.5321(9) 0.9975(17) 0.175(12) Uani 1 1 d G U
H31 H 0.7010 0.5640 0.9757 0.130 Uiso 1 1 calc R U
C32 C 0.7444(17) 0.4902(10) 0.9580(13) 0.173(12) Uani 1 1 d DG U
H32 H 0.7389 0.4935 0.9092 0.130 Uiso 1 1 calc R U
C33 C 0.7246(15) 0.6224(6) 1.1188(16) 0.150(11) Uani 1 1 d D U
C34 C 0.7088(17) 0.6466(8) 1.1790(14) 0.151(11) Uani 1 1 d DG U
H34 H 0.6993 0.6243 1.2163 0.130 Uiso 1 1 calc R U
C35 C 0.7068(18) 0.7035(9) 1.1845(13) 0.154(11) Uani 1 1 d G U
H35 H 0.6960 0.7200 1.2256 0.130 Uiso 1 1 calc R U
C36 C 0.7206(16) 0.7362(6) 1.1299(15) 0.165(11) Uani 1 1 d DG U
C37 C 0.7364(18) 0.7120(10) 1.0698(13) 0.168(11) Uani 1 1 d G U
H37 H 0.7459 0.7343 1.0324 0.130 Uiso 1 1 calc R U
C38 C 0.7384(19) 0.6551(10) 1.0642(14) 0.163(11) Uani 1 1 d G U
H38 H 0.7492 0.6386 1.0231 0.130 Uiso 1 1 calc R U
C39 C 0.7189(17) 0.7955(7) 1.1227(18) 0.178(12) Uani 1 1 d D U
C40 C 0.7572(17) 0.8165(10) 1.1822(17) 0.177(12) Uani 1 1 d G U
H40 H 0.7788 0.7923 1.2167 0.130 Uiso 1 1 calc R U
C41 C 0.7638(19) 0.8730(12) 1.1912(16) 0.152(12) Uani 1 1 d DG U
H41 H 0.7900 0.8874 1.2319 0.130 Uiso 1 1 calc R U
C42 C 0.7321(17) 0.9084(7) 1.1407(19) 0.180(13) Uani 1 1 d DG U
C43 C 0.6938(17) 0.8874(10) 1.0812(18) 0.192(13) Uani 1 1 d G U
H43 H 0.6721 0.9116 1.0467 0.130 Uiso 1 1 calc R U
C44 C 0.6872(18) 0.8309(11) 1.0722(16) 0.196(13) Uani 1 1 d G U
H44 H 0.6610 0.8165 1.0316 0.130 Uiso 1 1 calc R U
C45 C 0.7475(17) 1.0124(10) 1.0913(14) 0.154(11) Uani 1 1 d D U
C46 C 0.745(2) 1.0675(11) 1.1092(12) 0.160(11) Uani 1 1 d DG U
H46 H 0.7325 1.0777 1.1526 0.130 Uiso 1 1 calc R U
C47 C 0.7607(19) 1.1078(8) 1.0636(14) 0.154(11) Uani 1 1 d DG U
H47 H 0.7590 1.1455 1.0759 0.130 Uiso 1 1 calc R U
C48 C 0.7790(16) 1.0930(8) 1.0001(12) 0.149(11) Uani 1 1 d DG U
C49 C 0.7815(18) 1.0378(9) 0.9821(12) 0.146(11) Uani 1 1 d DG U
H49 H 0.7940 1.0277 0.9387 0.130 Uiso 1 1 calc R U
C50 C 0.7658(18) 0.9976(7) 1.0277(15) 0.147(11) Uani 1 1 d G U
H50 H 0.7675 0.9599 1.0155 0.130 Uiso 1 1 calc R U
C51 C 0.7975(13) 1.1317(9) 0.9528(12) 0.094(9) Uani 1 1 d D U
C52 C 0.6295(14) 0.4099(9) 0.7702(16) 0.154(19) Uani 1 1 d D U
C53 C 0.5734(13) 0.4477(7) 0.7568(15) 0.125(10) Uani 1 1 d D U
C54 C 0.5955(12) 0.5015(9) 0.7514(16) 0.120(10) Uani 1 1 d DG U
H54 H 0.6435 0.5096 0.7565 0.130 Uiso 1 1 calc R U
C55 C 0.5474(16) 0.5437(7) 0.7387(16) 0.132(11) Uani 1 1 d G U
H55 H 0.5625 0.5805 0.7350 0.130 Uiso 1 1 calc R U
C56 C 0.4771(15) 0.5319(10) 0.7313(15) 0.139(11) Uani 1 1 d DG U
C57 C 0.4550(11) 0.4780(12) 0.7366(16) 0.138(11) Uani 1 1 d G U
H57 H 0.4070 0.4700 0.7315 0.130 Uiso 1 1 calc R U
C58 C 0.5031(14) 0.4359(8) 0.7494(16) 0.133(10) Uani 1 1 d DG U
H58 H 0.4880 0.3991 0.7530 0.130 Uiso 1 1 calc R U
C59 C 0.4409(15) 0.6335(6) 0.7204(15) 0.180(12) Uani 1 1 d D U
C60 C 0.4913(13) 0.6671(8) 0.6991(16) 0.178(12) Uani 1 1 d G U
H60 H 0.5301 0.6514 0.6822 0.130 Uiso 1 1 calc R U
C61 C 0.4849(15) 0.7239(8) 0.7025(17) 0.181(12) Uani 1 1 d G U
H61 H 0.5193 0.7469 0.6880 0.130 Uiso 1 1 calc R U
C62 C 0.4282(16) 0.7470(7) 0.7272(17) 0.171(12) Uani 1 1 d DG U
C63 C 0.3778(16) 0.7133(9) 0.7485(17) 0.173(12) Uani 1 1 d G U
H63 H 0.3391 0.7291 0.7654 0.130 Uiso 1 1 calc R U
C64 C 0.3842(15) 0.6565(9) 0.7451(17) 0.169(12) Uani 1 1 d G U
H64 H 0.3498 0.6335 0.7596 0.130 Uiso 1 1 calc R U
C65 C 0.4193(15) 0.8071(6) 0.7343(16) 0.153(11) Uani 1 1 d D U
C66 C 0.4700(14) 0.8273(7) 0.7850(16) 0.147(11) Uani 1 1 d G U
H66 H 0.5013 0.8027 0.8111 0.130 Uiso 1 1 calc R U
C67 C 0.4751(13) 0.8835(8) 0.7975(15) 0.148(12) Uani 1 1 d DG U
H67 H 0.5098 0.8973 0.8321 0.130 Uiso 1 1 calc R U
C68 C 0.4294(14) 0.9194(6) 0.7593(14) 0.136(11) Uani 1 1 d DG U
C69 C 0.3787(15) 0.8991(8) 0.7086(15) 0.155(12) Uani 1 1 d G U
H69 H 0.3475 0.9237 0.6825 0.130 Uiso 1 1 calc R U
C70 C 0.3736(16) 0.8430(9) 0.6962(16) 0.160(12) Uani 1 1 d G U
H70 H 0.3389 0.8292 0.6615 0.130 Uiso 1 1 calc R U
C71 C 0.4776(13) 1.0146(9) 0.7734(16) 0.136(11) Uani 1 1 d D U
C72 C 0.5473(14) 1.0021(7) 0.7758(18) 0.135(11) Uani 1 1 d G U
H72 H 0.5612 0.9655 0.7683 0.130 Uiso 1 1 calc R U
C73 C 0.5967(11) 1.0433(9) 0.7890(18) 0.131(11) Uani 1 1 d DG U
H73 H 0.6443 1.0348 0.7906 0.130 Uiso 1 1 calc R U
C74 C 0.5763(11) 1.0969(8) 0.7998(15) 0.115(10) Uani 1 1 d DG U
C75 C 0.5066(13) 1.1094(8) 0.7975(17) 0.125(10) Uani 1 1 d DG U
H75 H 0.4927 1.1460 0.8050 0.130 Uiso 1 1 calc R U
C76 C 0.4573(10) 1.0682(11) 0.7843(17) 0.127(10) Uani 1 1 d DG U
H76 H 0.4097 1.0767 0.7827 0.130 Uiso 1 1 calc R U
C77 C 0.6255(12) 1.1404(8) 0.8023(14) 0.083(7) Uani 1 1 d D U
C79 C 0.7625(17) 0.0960(8) 0.5827(12) 0.141(11) Uani 1 1 d D U
C80 C 0.7833(18) 0.0423(9) 0.5977(13) 0.144(11) Uani 1 1 d DG U
H80 H 0.8052 0.0330 0.6427 0.130 Uiso 1 1 calc R U
C81 C 0.7720(18) 0.0021(7) 0.5470(16) 0.155(12) Uani 1 1 d G U
H81 H 0.7862 -0.0347 0.5573 0.130 Uiso 1 1 calc R U
C82 C 0.7400(17) 0.0156(10) 0.4812(14) 0.160(12) Uani 1 1 d DG U
C83 C 0.7192(19) 0.0694(12) 0.4661(12) 0.152(12) Uani 1 1 d G U
H83 H 0.6973 0.0786 0.4211 0.130 Uiso 1 1 calc R U
C84 C 0.7304(19) 0.1096(8) 0.5168(14) 0.140(11) Uani 1 1 d DG U
H84 H 0.7162 0.1463 0.5066 0.130 Uiso 1 1 calc R U
C85 C 0.7275(16) -0.0854(7) 0.4296(19) 0.165(12) Uani 1 1 d D U
C86 C 0.7073(17) -0.1145(11) 0.4845(17) 0.173(12) Uani 1 1 d G U
H86 H 0.6917 -0.0953 0.5216 0.130 Uiso 1 1 calc R U
C87 C 0.7099(18) -0.1715(11) 0.4850(16) 0.175(12) Uani 1 1 d G U
H87 H 0.6961 -0.1913 0.5226 0.130 Uiso 1 1 calc R U
C88 C 0.7327(16) -0.1995(7) 0.4307(18) 0.165(11) Uani 1 1 d DG U
C89 C 0.7529(18) -0.1705(10) 0.3758(17) 0.154(11) Uani 1 1 d G U
H89 H 0.7685 -0.1897 0.3386 0.130 Uiso 1 1 calc R U
C90 C 0.7503(18) -0.1135(10) 0.3752(17) 0.159(11) Uani 1 1 d G U
H90 H 0.7642 -0.0936 0.3377 0.130 Uiso 1 1 calc R U
C91 C 0.7430(16) -0.2601(7) 0.4328(17) 0.138(11) Uani 1 1 d D U
C92 C 0.7772(17) -0.2838(9) 0.4927(14) 0.143(11) Uani 1 1 d G U
H92 H 0.7954 -0.2612 0.5305 0.130 Uiso 1 1 calc R U
C93 C 0.7847(16) -0.3405(10) 0.4973(15) 0.146(11) Uani 1 1 d G U
H93 H 0.8081 -0.3567 0.5382 0.130 Uiso 1 1 calc R U
C94 C 0.7581(16) -0.3735(7) 0.4419(18) 0.145(11) Uani 1 1 d DG U
C95 C 0.7239(17) -0.3499(11) 0.3820(15) 0.145(11) Uani 1 1 d G U
H95 H 0.7057 -0.3724 0.3442 0.130 Uiso 1 1 calc R U
C96 C 0.7164(16) -0.2932(12) 0.3774(14) 0.145(11) Uani 1 1 d G U
H96 H 0.6930 -0.2770 0.3365 0.130 Uiso 1 1 calc R U
C97 C 0.7500(18) -0.4677(10) 0.4893(15) 0.170(12) Uani 1 1 d D U
C98 C 0.736(2) -0.4573(8) 0.5558(17) 0.169(12) Uani 1 1 d G U
H98 H 0.7277 -0.4207 0.5695 0.130 Uiso 1 1 calc R U
C99 C 0.734(2) -0.5003(11) 0.6021(14) 0.173(12) Uani 1 1 d DG U
H99 H 0.7247 -0.4932 0.6475 0.130 Uiso 1 1 calc R U
C100 C 0.747(2) -0.5537(9) 0.5821(14) 0.166(11) Uani 1 1 d DG U
C101 C 0.761(2) -0.5642(8) 0.5156(16) 0.164(11) Uani 1 1 d DG U
H101 H 0.7689 -0.6007 0.5019 0.130 Uiso 1 1 calc R U
C102 C 0.7623(19) -0.5211(12) 0.4693(13) 0.153(11) Uani 1 1 d G U
H102 H 0.7718 -0.5283 0.4239 0.130 Uiso 1 1 calc R U
O0AA O 0.6897(11) 1.1248(9) 0.7948(14) 0.081(7) Uani 1 1 d D U
C0AA C 0.9464(13) -0.5905(9) 0.7858(14) 0.091(8) Uani 1 1 d D U
C1AA C 0.7788(14) 0.1376(9) 0.6352(13) 0.097(10) Uani 1 1 d D U
O46 O 0.7932(18) 0.1247(10) 0.7014(13) 0.112(7) Uani 1 1 d D U
C2AA C 0.7463(17) -0.5975(11) 0.6315(15) 0.162(12) Uani 1 1 d D U
O1AA O 0.9553(14) -0.6433(8) 0.7965(14) 0.090(8) Uani 1 1 d D U
O42 O 0.6255(18) 0.3564(9) 0.781(2) 0.163(9) Uani 1 1 d D U
O49 O 0.5999(11) 1.1905(8) 0.8120(14) 0.081(7) Uani 1 1 d D U
O4 O 0.6990(14) 0.4124(10) 0.7776(18) 0.137(9) Uani 1 1 d D U
O7 O 0.7270(13) 0.3150(8) 0.7355(12) 0.132(4) Uani 1 1 d D U
O14 O 0.7194(11) 0.1947(8) 0.7278(11) 0.146(5) Uani 1 1 d D U
O18 O 0.7289(11) 0.3067(8) 0.8633(11) 0.116(4) Uani 1 1 d D U
O102 O 0.8470(12) 0.3120(9) 0.7511(12) 0.123(4) Uani 1 1 d D U
O88 O 0.7805(18) 0.1942(8) 0.6155(16) 0.140(7) Uani 1 1 d D U
O1 O 0.7219 1.0280 1.2856 0.080 Uiso 1 1 d . U
H1A H 0.6925 1.0176 1.2518 0.120 Uiso 1 1 d R .
H1B H 0.7506 1.0016 1.2920 0.120 Uiso 1 1 d R .
O2 O 0.7220 0.5270 1.2760 0.080 Uiso 1 1 d . U
H2B H 0.7539 0.5392 1.2548 0.120 Uiso 1 1 d R .
H2C H 0.6940 0.5536 1.2762 0.120 Uiso 1 1 d R .

loop_
_atom_site_aniso_label
_atom_site_aniso_U_11
_atom_site_aniso_U_22
_atom_site_aniso_U_33
_atom_site_aniso_U_23
_atom_site_aniso_U_13
_atom_site_aniso_U_12
Zr1 0.144(5) 0.030(2) 0.138(5) -0.021(2) 0.017(4) -0.006(2)
Zr2 0.161(4) 0.0140(16) 0.194(4) -0.010(3) 0.058(3) -0.009(3)
Zr3 0.169(4) 0.0219(18) 0.161(4) -0.010(3) 0.053(3) 0.001(3)
Zr4 0.172(4) 0.0079(17) 0.264(6) -0.001(3) 0.010(4) 0.005(3)
Zr5 0.346(7) 0.028(2) 0.140(4) -0.025(3) 0.010(4) -0.008(4)
Zr6 0.131(4) 0.0221(19) 0.143(5) -0.014(2) 0.032(4) -0.006(2)
O4AA 0.146(11) 0.030(8) 0.14(2) -0.044(9) 0.026(13) -0.006(8)
O5AA 0.157(11) 0.031(10) 0.36(3) -0.028(16) 0.101(12) 0.000(7)
O3 0.144(17) 0.015(9) 0.083(16) 0.014(10) 0.065(17) 0.012(11)
O5 0.25(2) 0.028(9) 0.147(10) -0.023(8) 0.058(11) -0.017(11)
O6 0.17(2) 0.022(8) 0.156(12) -0.024(8) 0.041(16) -0.006(9)
O3AA 0.071(17) 0.036(11) 0.093(15) -0.024(11) -0.021(14) -0.015(11)
O8 0.18(2) 0.053(11) 0.104(18) -0.026(12) -0.004(18) 0.005(15)
O16 0.25(3) 0.095(17) 0.14(2) 0.004(17) -0.03(2) -0.03(2)
O17 0.247(17) 0.087(18) 0.202(10) -0.019(11) 0.116(11) -0.026(16)
O2AA 0.221(14) 0.016(9) 0.142(8) -0.019(9) 0.018(8) -0.029(12)
O19 0.21(3) 0.078(17) 0.139(19) -0.024(16) 0.01(2) -0.020(18)
O21 0.134(8) 0.057(15) 0.253(19) 0.000(14) 0.022(10) 0.007(9)
O23 0.126(10) 0.010(7) 0.191(10) -0.021(6) 0.041(8) 0.010(6)
O24 0.143(8) 0.025(7) 0.146(8) -0.031(6) 0.041(8) -0.020(7)
O27 0.223(11) 0.039(8) 0.156(10) -0.027(8) 0.064(7) -0.030(8)
O28 0.138(8) 0.007(7) 0.147(9) 0.001(7) 0.033(7) 0.003(6)
O55 0.129(9) 0.038(14) 0.31(2) 0.011(13) 0.036(12) 0.007(9)
N1 0.18(3) 0.052(11) 0.26(5) 0.03(2) 0.08(3) 0.016(14)
N2 0.24(3) 0.066(13) 0.22(4) -0.05(2) 0.10(3) -0.07(2)
N3 0.14(3) 0.045(12) 0.21(3) -0.021(15) 0.06(3) -0.010(17)
N4 0.39(6) 0.088(15) 0.15(3) 0.001(16) 0.08(3) -0.03(3)
N5 0.18(2) 0.072(12) 0.25(5) -0.03(2) 0.06(3) 0.035(15)
N6 0.11(2) 0.054(11) 0.24(4) -0.02(2) 0.02(3) -0.007(14)
N7 0.27(5) 0.053(12) 0.16(2) -0.027(14) -0.02(3) 0.04(2)
N8 0.29(5) 0.060(12) 0.17(3) 0.007(14) -0.02(3) -0.01(3)
C01 0.153(14) 0.032(10) 0.20(3) -0.007(19) 0.05(2) -0.005(12)
C1 0.162(16) 0.058(12) 0.23(2) -0.027(17) 0.05(2) 0.011(14)
C2 0.160(18) 0.084(16) 0.24(3) -0.01(2) 0.05(2) 0.026(15)
C3 0.16(2) 0.093(16) 0.24(3) -0.02(2) 0.05(2) 0.026(16)
C4 0.17(2) 0.105(15) 0.23(3) -0.05(2) 0.04(2) 0.020(16)
C5 0.17(2) 0.086(16) 0.23(3) -0.07(2) 0.04(2) 0.015(16)
C6 0.18(2) 0.072(14) 0.25(3) -0.06(2) 0.05(2) 0.015(15)
C7 0.19(2) 0.045(11) 0.19(3) 0.032(18) 0.00(2) 0.002(12)
C8 0.19(2) 0.054(12) 0.21(3) 0.03(2) 0.02(2) 0.006(13)
C9 0.19(2) 0.051(12) 0.21(3) 0.026(19) 0.03(2) 0.009(13)
C10 0.19(2) 0.055(11) 0.21(3) 0.026(16) 0.04(2) 0.009(12)
C11 0.19(2) 0.054(13) 0.21(3) 0.024(18) 0.03(2) -0.002(14)
C12 0.19(2) 0.058(13) 0.20(3) 0.041(19) 0.02(2) 0.003(13)
C13 0.20(3) 0.052(12) 0.26(3) 0.021(15) 0.09(2) 0.005(13)
C14 0.21(3) 0.054(12) 0.25(3) 0.023(18) 0.09(2) 0.009(16)
C15 0.21(3) 0.055(12) 0.25(3) 0.040(18) 0.08(2) 0.015(16)
C16 0.20(3) 0.047(12) 0.26(3) 0.039(17) 0.07(2) 0.012(15)
C17 0.21(3) 0.058(14) 0.26(3) 0.029(18) 0.08(2) 0.007(18)
C18 0.21(3) 0.055(14) 0.26(3) 0.017(17) 0.09(2) -0.003(17)
C19 0.18(2) 0.064(14) 0.28(3) -0.013(19) 0.06(3) -0.034(15)
C20 0.17(2) 0.066(15) 0.29(3) -0.01(2) 0.07(2) -0.032(15)
C21 0.148(18) 0.046(14) 0.29(3) -0.031(18) 0.08(2) -0.012(14)
C22 0.147(18) 0.025(11) 0.29(3) -0.028(17) 0.08(2) 0.014(13)
C23 0.18(2) 0.037(13) 0.29(3) -0.001(19) 0.07(2) -0.003(14)
C24 0.19(2) 0.062(15) 0.27(3) 0.002(19) 0.06(3) -0.022(16)
C26 0.18(4) 0.043(12) 0.154(13) -0.024(14) 0.04(3) 0.00(2)
C27 0.19(3) 0.088(17) 0.188(18) -0.054(18) 0.05(2) 0.018(18)
C28 0.18(3) 0.092(17) 0.186(18) -0.068(18) 0.04(2) 0.015(18)
C29 0.19(3) 0.094(18) 0.19(2) -0.069(17) 0.03(2) 0.028(19)
C30 0.20(3) 0.095(17) 0.20(2) -0.058(17) 0.01(2) 0.023(18)
C31 0.21(3) 0.102(18) 0.21(2) -0.055(19) 0.02(2) 0.036(18)
C32 0.20(3) 0.102(18) 0.22(2) -0.050(18) 0.04(2) 0.039(19)
C33 0.25(3) 0.048(11) 0.15(2) 0.000(12) 0.04(2) 0.00(2)
C34 0.26(3) 0.049(12) 0.15(2) -0.003(13) 0.05(2) -0.01(2)
C35 0.25(3) 0.053(12) 0.17(2) -0.015(13) 0.06(2) -0.02(2)
C36 0.26(3) 0.065(12) 0.17(2) 0.003(12) 0.04(2) -0.016(18)
C37 0.26(3) 0.083(14) 0.17(2) 0.025(15) 0.06(2) -0.01(2)
C38 0.25(3) 0.079(14) 0.17(2) 0.003(15) 0.07(2) -0.01(2)
C39 0.25(3) 0.067(12) 0.19(2) 0.020(13) -0.03(2) -0.045(17)
C40 0.23(3) 0.090(13) 0.19(2) 0.016(16) -0.02(2) -0.07(2)
C41 0.21(3) 0.084(14) 0.16(2) 0.018(15) 0.01(2) -0.082(19)
C42 0.23(3) 0.097(14) 0.20(3) 0.024(15) -0.01(2) -0.05(2)
C43 0.25(3) 0.086(14) 0.22(3) 0.040(18) -0.03(2) -0.04(2)
C44 0.26(3) 0.088(15) 0.22(3) 0.019(16) -0.04(2) -0.02(2)
C45 0.28(3) 0.064(12) 0.13(2) -0.013(14) 0.07(2) 0.01(2)
C46 0.29(3) 0.073(13) 0.14(2) -0.013(14) 0.09(2) 0.02(2)
C47 0.27(3) 0.062(13) 0.15(2) -0.025(14) 0.09(2) 0.01(2)
C48 0.28(3) 0.050(11) 0.13(2) -0.025(13) 0.08(2) 0.015(19)
C49 0.28(3) 0.039(11) 0.13(2) -0.009(13) 0.07(2) 0.021(19)
C50 0.27(3) 0.056(13) 0.13(2) -0.012(14) 0.07(2) 0.01(2)
C51 0.12(2) 0.053(11) 0.101(17) -0.018(12) -0.011(18) -0.014(16)
C52 0.139(13) 0.028(11) 0.31(6) 0.00(3) 0.07(4) -0.006(15)
C53 0.133(13) 0.042(11) 0.20(2) -0.043(17) 0.02(2) -0.008(12)
C54 0.139(18) 0.041(11) 0.19(2) -0.042(17) 0.04(2) -0.006(12)
C55 0.153(19) 0.060(13) 0.18(2) -0.014(19) 0.02(2) -0.002(14)
C56 0.147(18) 0.065(12) 0.19(2) -0.024(19) -0.01(2) 0.007(13)
C57 0.139(16) 0.066(13) 0.20(3) -0.04(2) -0.02(2) -0.007(13)
C58 0.136(14) 0.049(12) 0.20(2) -0.056(18) -0.01(2) -0.020(12)
C59 0.19(3) 0.073(12) 0.28(3) -0.04(2) 0.05(2) 0.025(14)
C60 0.18(2) 0.071(15) 0.29(3) -0.05(2) 0.05(2) 0.023(15)
C61 0.19(2) 0.077(14) 0.28(3) -0.05(2) 0.05(2) 0.014(15)
C62 0.18(2) 0.053(11) 0.28(3) -0.046(16) 0.05(2) 0.016(12)
C63 0.18(2) 0.056(13) 0.28(3) -0.050(19) 0.05(2) 0.007(14)
C64 0.18(2) 0.054(12) 0.28(3) -0.058(19) 0.04(2) 0.010(15)
C65 0.15(2) 0.056(11) 0.24(3) -0.034(15) -0.003(19) 0.015(12)
C66 0.14(2) 0.054(12) 0.24(3) -0.031(17) -0.004(19) 0.036(16)
C67 0.14(2) 0.057(13) 0.23(3) -0.031(17) -0.006(19) 0.013(15)
C68 0.13(2) 0.044(10) 0.23(3) -0.032(17) 0.008(19) 0.020(13)
C69 0.15(2) 0.063(12) 0.24(3) -0.031(18) -0.007(19) 0.025(16)
C70 0.16(2) 0.071(13) 0.24(3) -0.037(18) -0.013(19) 0.014(16)
C71 0.105(17) 0.079(13) 0.23(3) -0.03(2) 0.03(2) -0.024(14)
C72 0.108(17) 0.054(13) 0.24(3) -0.038(19) 0.00(2) -0.025(14)
C73 0.102(17) 0.053(12) 0.24(3) -0.031(19) 0.02(2) -0.027(13)
C74 0.071(14) 0.049(11) 0.23(3) -0.034(18) 0.02(2) -0.028(13)
C75 0.070(14) 0.073(14) 0.23(3) -0.012(19) 0.01(2) -0.031(13)
C76 0.081(16) 0.074(14) 0.22(3) -0.02(2) 0.02(2) -0.034(13)
C77 0.055(12) 0.042(9) 0.159(18) -0.022(12) 0.034(14) -0.013(9)
C79 0.27(3) 0.036(10) 0.109(15) -0.003(13) 0.00(2) 0.011(18)
C80 0.26(3) 0.040(12) 0.124(18) -0.010(13) 0.00(2) 0.033(19)
C81 0.26(3) 0.061(14) 0.13(2) -0.019(14) 0.00(2) 0.04(2)
C82 0.27(3) 0.068(13) 0.132(19) -0.022(14) -0.01(2) 0.04(2)
C83 0.27(3) 0.060(13) 0.117(17) -0.016(13) 0.00(2) 0.02(2)
C84 0.26(3) 0.040(13) 0.108(17) 0.000(12) -0.01(2) -0.004(18)
C85 0.24(3) 0.060(12) 0.19(3) -0.016(13) 0.03(2) 0.028(19)
C86 0.25(3) 0.075(14) 0.19(2) -0.006(16) 0.02(2) 0.04(2)
C87 0.26(3) 0.077(14) 0.19(2) 0.000(16) 0.02(2) 0.02(2)
C88 0.25(3) 0.060(11) 0.18(2) -0.004(12) 0.02(2) 0.016(17)
C89 0.23(3) 0.036(12) 0.19(2) -0.006(13) 0.01(2) 0.003(18)
C90 0.24(3) 0.038(12) 0.20(2) -0.012(14) 0.02(2) 0.046(18)
C91 0.19(3) 0.057(11) 0.15(2) 0.011(12) -0.01(2) 0.002(16)
C92 0.20(3) 0.059(13) 0.16(2) -0.003(14) -0.02(2) -0.001(18)
C93 0.21(3) 0.055(13) 0.16(2) 0.000(14) -0.02(2) 0.028(18)
C94 0.21(3) 0.061(11) 0.16(2) -0.005(12) -0.01(2) 0.014(18)
C95 0.20(3) 0.067(12) 0.16(2) -0.005(14) -0.01(2) 0.015(19)
C96 0.20(3) 0.068(13) 0.15(2) 0.000(14) -0.01(2) 0.016(19)
C97 0.29(3) 0.055(12) 0.17(2) -0.014(14) 0.03(2) 0.01(2)
C98 0.28(3) 0.053(14) 0.17(2) -0.023(15) 0.04(2) 0.03(2)
C99 0.29(3) 0.066(14) 0.17(2) -0.024(14) 0.05(2) 0.01(2)
C100 0.30(3) 0.056(12) 0.148(19) -0.017(14) 0.05(2) 0.015(19)
C101 0.30(3) 0.051(13) 0.14(2) -0.021(14) 0.04(2) -0.01(2)
C102 0.28(3) 0.041(12) 0.14(2) -0.021(13) 0.02(2) -0.02(2)
O0AA 0.062(12) 0.042(10) 0.148(18) -0.014(12) 0.046(14) -0.005(10)
C0AA 0.136(17) 0.056(12) 0.092(18) 0.027(15) 0.055(19) 0.019(13)
C1AA 0.13(3) 0.033(9) 0.119(11) -0.007(10) -0.008(19) 0.014(17)
O46 0.192(19) 0.036(8) 0.106(10) -0.001(7) 0.019(13) -0.011(9)
C2AA 0.23(3) 0.092(15) 0.152(19) 0.014(17) -0.01(2) -0.028(19)
O1AA 0.107(18) 0.056(11) 0.119(19) 0.021(14) 0.057(16) 0.018(11)
O42 0.139(11) 0.039(9) 0.30(3) 0.027(14) 0.009(13) -0.007(9)
O49 0.035(12) 0.043(9) 0.169(18) -0.027(12) 0.031(13) -0.027(9)
O4 0.137(12) 0.027(9) 0.24(3) -0.004(10) -0.003(17) -0.001(8)
O7 0.195(10) 0.026(8) 0.167(10) -0.024(7) -0.004(7) -0.014(8)
O14 0.171(11) 0.069(9) 0.188(11) -0.028(9) -0.009(8) -0.009(7)
O18 0.137(8) 0.032(8) 0.185(9) -0.011(7) 0.040(7) -0.019(7)
O102 0.192(9) 0.036(8) 0.147(10) -0.024(7) 0.043(7) 0.001(7)
O88 0.24(2) 0.020(8) 0.154(10) 0.002(7) -0.008(10) 0.028(13)

loop_
_atom_type_symbol
_atom_type_description
_atom_type_scat_dispersion_real
_atom_type_scat_dispersion_imag
_atom_type_scat_source
C C 0.0030 0.0020 'International Tables Vol C Tables 4.2.6.8 and 6.1.1.4'
H H 0.0000 0.0000 'International Tables Vol C Tables 4.2.6.8 and 6.1.1.4'
N N 0.0060 0.0030 'International Tables Vol C Tables 4.2.6.8 and 6.1.1.4'
O O 0.0110 0.0060 'International Tables Vol C Tables 4.2.6.8 and 6.1.1.4'
Zr Zr -3.7450 0.5670 'International Tables Vol C Tables 4.2.6.8 and 6.1.1.4'

loop_
_geom_angle_atom_site_label_1
_geom_angle_atom_site_label_2
_geom_angle_atom_site_label_3
_geom_angle
_geom_angle_site_symmetry_1
_geom_angle_site_symmetry_3
Zr2 Zr1 Zr3 59.20(13) . .
Zr2 Zr1 Zr4 94.21(14) . .
Zr4 Zr1 Zr3 59.14(14) . .
Zr5 Zr1 Zr2 62.96(16) . .
Zr5 Zr1 Zr3 89.65(14) . .
Zr5 Zr1 Zr4 63.41(18) . .
O4AA Zr1 Zr2 73.0(7) . .
O4AA Zr1 Zr3 106.3(7) . .
O4AA Zr1 Zr4 164.8(7) . .
O4AA Zr1 Zr5 115.3(9) . .
O4AA Zr1 O3AA 66.7(11) . 1_545
O4AA Zr1 O23 129.3(10) . .
O4AA Zr1 O27 79.3(12) . .
O4AA Zr1 O0AA 120.7(9) . 1_545
O3AA Zr1 Zr2 105.8(6) 1_545 .
O3AA Zr1 Zr3 76.1(5) 1_545 .
O3AA Zr1 Zr4 110.6(7) 1_545 .
O3AA Zr1 Zr5 165.4(5) 1_545 .
O3AA Zr1 O27 138.6(12) 1_545 .
O3AA Zr1 O0AA 75.6(9) 1_545 1_545
O23 Zr1 Zr2 91.5(5) . .
O23 Zr1 Zr3 33.5(5) . .
O23 Zr1 Zr4 40.7(5) . .
O23 Zr1 Zr5 97.7(5) . .
O23 Zr1 O3AA 72.4(8) . 1_545
O23 Zr1 O27 117.7(9) . .
O23 Zr1 O0AA 73.8(8) . 1_545
O24 Zr1 Zr2 32.5(9) . .
O24 Zr1 Zr3 27.8(9) . .
O24 Zr1 Zr4 78.7(8) . .
O24 Zr1 Zr5 81.1(9) . .
O24 Zr1 O4AA 86.1(10) . .
O24 Zr1 O3AA 84.7(10) . 1_545
O24 Zr1 O23 61.2(10) . .
O24 Zr1 O27 69.6(12) . .
O24 Zr1 O0AA 134.5(11) . 1_545
O24 Zr1 O46 141.0(13) . .
O27 Zr1 Zr2 39.0(8) . .
O27 Zr1 Zr3 92.3(7) . .
O27 Zr1 Zr4 96.0(8) . .
O27 Zr1 Zr5 36.9(9) . .
O0AA Zr1 Zr2 164.2(6) 1_545 .
O0AA Zr1 Zr3 106.9(7) 1_545 .
O0AA Zr1 Zr4 71.0(6) 1_545 .
O0AA Zr1 Zr5 112.6(7) 1_545 .
O0AA Zr1 O27 145.0(12) 1_545 .
O46 Zr1 Zr2 108.6(9) . .
O46 Zr1 Zr3 166.2(8) . .
O46 Zr1 Zr4 119.4(9) . .
O46 Zr1 Zr5 78.3(7) . .
O46 Zr1 O4AA 73.5(12) . .
O46 Zr1 O3AA 115.3(9) . 1_545
O46 Zr1 O23 154.3(11) . .
O46 Zr1 O27 74.0(10) . .
O46 Zr1 O0AA 84.2(11) . 1_545
O14 Zr1 Zr2 107.2(7) . .
O14 Zr1 Zr3 102.5(6) . .
O14 Zr1 Zr4 45.5(6) . .
O14 Zr1 Zr5 45.9(7) . .
O14 Zr1 O4AA 145.5(11) . .
O14 Zr1 O3AA 140.1(10) . 1_545
O14 Zr1 O23 85.0(8) . .
O14 Zr1 O24 112.8(10) . .
O14 Zr1 O27 81.0(12) . .
O14 Zr1 O0AA 66.7(8) . 1_545
O14 Zr1 O46 74.0(11) . .
Zr1 Zr2 Zr3 62.11(14) . .
Zr1 Zr2 Zr5 57.49(15) . .
Zr1 Zr2 Zr6 88.73(15) . .
Zr3 Zr2 Zr5 88.24(17) . .
Zr3 Zr2 Zr6 57.86(14) . .
Zr6 Zr2 Zr5 59.04(15) . .
O5AA Zr2 Zr1 79.7(7) . .
O5AA Zr2 Zr3 115.0(10) . .
O5AA Zr2 Zr5 113.9(10) . .
O5AA Zr2 Zr6 168.5(7) . .
O5AA Zr2 O21 76.4(12) . .
O21 Zr2 Zr1 127.2(8) . .
O21 Zr2 Zr3 87.0(9) . .
O21 Zr2 Zr5 169.7(7) . .
O21 Zr2 Zr6 110.8(7) . .
O24 Zr2 Zr1 32.0(7) . .
O24 Zr2 Zr3 31.1(7) . .
O24 Zr2 Zr5 75.9(9) . .
O24 Zr2 Zr6 75.9(7) . .
O24 Zr2 O5AA 93.7(11) . .
O24 Zr2 O21 104.1(12) . .
O24 Zr2 O27 71.7(12) . .
O24 Zr2 O28 64.8(8) . .
O24 Zr2 O1AA 133.0(9) . 1_565
O27 Zr2 Zr1 41.5(9) . .
O27 Zr2 Zr3 97.3(9) . .
O27 Zr2 Zr5 32.0(8) . .
O27 Zr2 Zr6 89.4(9) . .
O27 Zr2 O5AA 82.3(13) . .
O27 Zr2 O21 158.0(11) . .
O27 Zr2 O1AA 128.2(11) . 1_565
O28 Zr2 Zr1 93.3(7) . .
O28 Zr2 Zr3 34.4(6) . .
O28 Zr2 Zr5 93.7(8) . .
O28 Zr2 Zr6 39.1(8) . .
O28 Zr2 O5AA 140.3(14) . .
O28 Zr2 O21 77.3(11) . .
O28 Zr2 O27 117.7(12) . .
O28 Zr2 O1AA 68.7(9) . 1_565
O1AA Zr2 Zr1 152.3(7) 1_565 .
O1AA Zr2 Zr3 103.1(7) 1_565 .
O1AA Zr2 Zr5 101.3(7) 1_565 .
O1AA Zr2 Zr6 63.9(7) 1_565 .
O1AA Zr2 O5AA 127.6(10) 1_565 .
O1AA Zr2 O21 70.9(10) 1_565 .
O102 Zr2 Zr1 82.7(8) . .
O102 Zr2 Zr3 79.4(9) . .
O102 Zr2 Zr5 34.5(6) . .
O102 Zr2 Zr6 28.6(7) . .
O102 Zr2 O5AA 147.5(13) . .
O102 Zr2 O21 135.4(9) . .
O102 Zr2 O24 85.4(12) . .
O102 Zr2 O27 66.5(9) . .
O102 Zr2 O28 67.6(10) . .
O102 Zr2 O1AA 71.2(10) . 1_565
Zr2 Zr3 Zr1 58.69(14) . .
Zr2 Zr3 Zr4 93.93(18) . .
Zr4 Zr3 Zr1 59.22(15) . .
Zr6 Zr3 Zr1 89.33(15) . .
Zr6 Zr3 Zr2 62.36(15) . .
Zr6 Zr3 Zr4 63.77(15) . .
O5 Zr3 Zr1 165.3(8) . .
O5 Zr3 Zr2 109.5(9) . .
O5 Zr3 Zr4 116.8(8) . .
O5 Zr3 Zr6 76.7(8) . .
O5 Zr3 O8 124.9(8) . 1_545
O5 Zr3 O17 68.5(12) . .
O8 Zr3 Zr1 69.2(7) 1_545 .
O8 Zr3 Zr2 106.3(8) 1_545 .
O8 Zr3 Zr4 100.8(7) 1_545 .
O8 Zr3 Zr6 158.3(7) 1_545 .
O8 Zr3 O17 76.2(11) 1_545 .
O17 Zr3 Zr1 123.1(8) . .
O17 Zr3 Zr2 177.6(8) . .
O17 Zr3 Zr4 85.9(9) . .
O17 Zr3 Zr6 115.5(9) . .
O2AA Zr3 Zr1 116.2(7) . .
O2AA Zr3 Zr2 90.6(8) . .
O2AA Zr3 Zr4 169.7(7) . .
O2AA Zr3 Zr6 126.4(7) . .
O2AA Zr3 O5 70.1(10) . .
O2AA Zr3 O8 69.0(10) . 1_545
O2AA Zr3 O17 89.9(12) . .
O2AA Zr3 O23 130.3(8) . .
O23 Zr3 Zr1 34.5(5) . .
O23 Zr3 Zr2 92.0(5) . .
O23 Zr3 Zr4 40.4(5) . .
O23 Zr3 Zr6 98.0(5) . .
O23 Zr3 O5 151.3(10) . .
O23 Zr3 O8 62.6(8) . 1_545
O23 Zr3 O17 89.5(10) . .
O24 Zr3 Zr1 28.0(8) . .
O24 Zr3 Zr2 31.8(7) . .
O24 Zr3 Zr4 78.9(9) . .
O24 Zr3 Zr6 80.4(8) . .
O24 Zr3 O5 141.3(12) . .
O24 Zr3 O8 81.7(11) . 1_545
O24 Zr3 O17 150.2(11) . .
O24 Zr3 O2AA 100.6(12) . .
O24 Zr3 O23 62.5(9) . .
O24 Zr3 O28 67.0(9) . .
O28 Zr3 Zr1 91.5(7) . .
O28 Zr3 Zr2 35.9(6) . .
O28 Zr3 Zr4 100.7(8) . .
O28 Zr3 Zr6 42.1(8) . .
O28 Zr3 O5 75.1(11) . .
O28 Zr3 O8 137.4(11) . 1_545
O28 Zr3 O17 141.7(10) . .
O28 Zr3 O2AA 88.4(11) . .
O28 Zr3 O23 119.9(10) . .
O18 Zr3 Zr1 84.4(7) . .
O18 Zr3 Zr2 98.2(8) . .
O18 Zr3 Zr4 28.4(6) . .
O18 Zr3 Zr6 45.7(6) . .
O18 Zr3 O5 89.1(10) . .
O18 Zr3 O8 125.4(9) . 1_545
O18 Zr3 O17 80.5(12) . .
O18 Zr3 O2AA 159.1(10) . .
O18 Zr3 O23 68.6(8) . .
O18 Zr3 O24 96.9(12) . .
O18 Zr3 O28 87.8(10) . .
Zr1 Zr4 Zr5 56.82(16) . .
Zr1 Zr4 Zr6 86.95(16) . .
Zr3 Zr4 Zr1 61.64(14) . .
Zr3 Zr4 Zr5 87.39(17) . .
Zr3 Zr4 Zr6 57.01(14) . .
Zr5 Zr4 Zr6 57.97(15) . .
O23 Zr4 Zr1 37.9(4) . .
O23 Zr4 Zr3 36.4(4) . .
O23 Zr4 Zr5 89.1(5) . .
O23 Zr4 Zr6 88.2(5) . .
O23 Zr4 O14 67.0(6) . .
O55 Zr4 Zr1 134.0(9) . .
O55 Zr4 Zr3 92.7(10) . .
O55 Zr4 Zr5 166.8(7) . .
O55 Zr4 Zr6 111.4(8) . .
O55 Zr4 O23 98.7(10) . .
O55 Zr4 O42 72.1(13) . .
O55 Zr4 O49 71.7(10) . 1_545
O55 Zr4 O7 135.7(9) . .
O55 Zr4 O14 149.5(8) . .
O42 Zr4 Zr1 145.7(9) . .
O42 Zr4 Zr3 101.7(9) . .
O42 Zr4 Zr5 95.0(11) . .
O42 Zr4 Zr6 59.8(9) . .
O42 Zr4 O23 137.8(11) . .
O42 Zr4 O14 136.7(12) . .
O49 Zr4 Zr1 81.2(6) 1_545 .
O49 Zr4 Zr3 109.0(7) 1_545 .
O49 Zr4 Zr5 120.7(6) 1_545 .
O49 Zr4 Zr6 165.1(7) 1_545 .
O49 Zr4 O23 76.9(8) 1_545 .
O49 Zr4 O42 133.0(11) 1_545 .
O49 Zr4 O7 151.8(8) 1_545 .
O49 Zr4 O14 78.7(7) 1_545 .
O7 Zr4 Zr1 80.4(7) . .
O7 Zr4 Zr3 80.6(7) . .
O7 Zr4 Zr5 31.5(5) . .
O7 Zr4 Zr6 31.1(5) . .
O7 Zr4 O23 100.8(9) . .
O7 Zr4 O42 66.7(11) . .
O7 Zr4 O14 74.6(7) . .
O14 Zr4 Zr1 30.0(5) . .
O14 Zr4 Zr3 90.1(5) . .
O14 Zr4 Zr5 43.6(4) . .
O14 Zr4 Zr6 95.4(5) . .
O18 Zr4 Zr1 84.2(7) . .
O18 Zr4 Zr3 25.6(6) . .
O18 Zr4 Zr5 90.4(7) . .
O18 Zr4 Zr6 41.1(5) . .
O18 Zr4 O23 61.8(7) . .
O18 Zr4 O55 84.1(11) . .
O18 Zr4 O42 76.2(11) . .
O18 Zr4 O49 127.9(9) . 1_545
O18 Zr4 O7 71.1(8) . .
O18 Zr4 O14 109.4(9) . .
Zr1 Zr5 Zr2 59.55(15) . .
Zr1 Zr5 Zr4 59.78(16) . .
Zr1 Zr5 Zr6 90.74(16) . .
Zr2 Zr5 Zr4 90.22(17) . .
Zr6 Zr5 Zr2 60.36(14) . .
Zr6 Zr5 Zr4 61.43(15) . .
O16 Zr5 Zr1 149.6(10) 1_565 .
O16 Zr5 Zr2 124.7(7) 1_565 .
O16 Zr5 Zr4 89.9(10) 1_565 .
O16 Zr5 Zr6 71.7(8) 1_565 .
O27 Zr5 Zr1 42.5(9) . .
O27 Zr5 Zr2 34.4(7) . .
O27 Zr5 Zr4 97.6(10) . .
O27 Zr5 Zr6 93.0(8) . .
O27 Zr5 O16 157.3(11) . 1_565
O27 Zr5 O14 72.3(10) . .
O27 Zr5 O102 62.6(8) . .
O27 Zr5 O88 70.9(11) . .
O7 Zr5 Zr1 85.7(7) . .
O7 Zr5 Zr2 84.3(8) . .
O7 Zr5 Zr4 34.7(5) . .
O7 Zr5 Zr6 31.8(6) . .
O7 Zr5 O16 66.2(12) . 1_565
O7 Zr5 O27 109.4(12) . .
O7 Zr5 O14 79.6(8) . .
O7 Zr5 O102 64.5(9) . .
O7 Zr5 O88 148.0(12) . .
O14 Zr5 Zr1 31.3(5) . .
O14 Zr5 Zr2 89.8(6) . .
O14 Zr5 Zr4 45.4(4) . .
O14 Zr5 Zr6 100.2(5) . .
O14 Zr5 O16 126.0(11) . 1_565
O102 Zr5 Zr1 79.8(7) . .
O102 Zr5 Zr2 28.2(5) . .
O102 Zr5 Zr4 84.2(7) . .
O102 Zr5 Zr6 35.0(5) . .
O102 Zr5 O16 97.1(9) . 1_565
O102 Zr5 O14 104.5(9) . .
O88 Zr5 Zr1 73.5(8) . .
O88 Zr5 Zr2 104.7(9) . .
O88 Zr5 Zr4 113.6(10) . .
O88 Zr5 Zr6 162.9(8) . .
O88 Zr5 O16 125.4(10) . 1_565
O88 Zr5 O14 69.9(10) . .
O88 Zr5 O102 132.1(10) . .
Zr2 Zr6 Zr4 89.88(13) . .
Zr3 Zr6 Zr2 59.78(13) . .
Zr3 Zr6 Zr4 59.22(14) . .
Zr3 Zr6 Zr5 90.27(15) . .
Zr5 Zr6 Zr2 60.60(16) . .
Zr5 Zr6 Zr4 60.60(16) . .
O3 Zr6 Zr2 77.9(6) 1_565 .
O3 Zr6 Zr3 116.2(7) 1_565 .
O3 Zr6 Zr4 167.1(6) 1_565 .
O3 Zr6 Zr5 108.9(7) 1_565 .
O3 Zr6 O28 80.8(9) 1_565 .
O3 Zr6 O18 147.1(8) 1_565 .
O6 Zr6 Zr2 116.0(8) . .
O6 Zr6 Zr3 79.0(7) . .
O6 Zr6 Zr4 109.6(8) . .
O6 Zr6 Zr5 168.5(7) . .
O6 Zr6 O3 79.9(11) . 1_565
O6 Zr6 O28 81.6(10) . .
O6 Zr6 O18 82.6(9) . .
O19 Zr6 Zr2 110.0(10) 1_565 .
O19 Zr6 Zr3 160.5(9) 1_565 .
O19 Zr6 Zr4 106.7(9) 1_565 .
O19 Zr6 Zr5 70.4(8) 1_565 .
O19 Zr6 O3 74.2(12) 1_565 1_565
O19 Zr6 O6 120.0(11) 1_565 .
O19 Zr6 O28 142.4(12) 1_565 .
O19 Zr6 O7 77.2(11) 1_565 .
O19 Zr6 O18 138.5(11) 1_565 .
O19 Zr6 O102 87.0(12) 1_565 .
O28 Zr6 Zr2 36.0(7) . .
O28 Zr6 Zr3 36.9(7) . .
O28 Zr6 Zr4 91.8(6) . .
O28 Zr6 Zr5 92.4(6) . .
O28 Zr6 O18 69.2(9) . .
O4 Zr6 Zr2 163.5(8) . .
O4 Zr6 Zr3 115.9(9) . .
O4 Zr6 Zr4 75.3(8) . .
O4 Zr6 Zr5 104.9(9) . .
O4 Zr6 O3 116.2(10) . 1_565
O4 Zr6 O6 76.5(13) . .
O4 Zr6 O19 68.6(10) . 1_565
O4 Zr6 O28 148.9(13) . .
O4 Zr6 O7 79.3(11) . .
O4 Zr6 O18 86.1(10) . .
O4 Zr6 O102 142.6(11) . .
O7 Zr6 Zr2 84.4(7) . .
O7 Zr6 Zr3 84.9(7) . .
O7 Zr6 Zr4 34.0(6) . .
O7 Zr6 Zr5 31.7(6) . .
O7 Zr6 O3 138.4(9) . 1_565
O7 Zr6 O6 141.2(11) . .
O7 Zr6 O28 105.7(10) . .
O7 Zr6 O18 65.8(8) . .
O7 Zr6 O102 67.6(9) . .
O18 Zr6 Zr2 85.1(6) . .
O18 Zr6 Zr3 32.3(5) . .
O18 Zr6 Zr4 32.8(5) . .
O18 Zr6 Zr5 86.1(6) . .
O102 Zr6 Zr2 25.6(6) . .
O102 Zr6 Zr3 78.9(7) . .
O102 Zr6 Zr4 85.9(7) . .
O102 Zr6 Zr5 38.3(6) . .
O102 Zr6 O3 81.3(9) . 1_565
O102 Zr6 O6 140.8(10) . .
O102 Zr6 O28 61.5(9) . .
O102 Zr6 O18 95.3(10) . .
C01 O4AA Zr1 133.6(18) . .
C01 O5AA Zr2 118(2) . .
C0AA O3 Zr6 135.2(15) . 1_545
C26 O5 Zr3 118.4(19) . .
C26 O6 Zr6 124.3(17) . .
C51 O3AA Zr1 135.9(16) . 1_565
C51 O8 Zr3 140(2) . 1_565
C2AA O16 Zr5 117(2) . 1_545
Zr3 O17 H17A 135(3) . .
Zr3 O17 H17B 132(3) . .
H17A O17 H17B 92(3) . .
Zr3 O2AA H2AA 132(2) . .
Zr3 O2AA H2AB 128.8(18) . .
H2AA O2AA H2AB 99(2) . .
C2AA O19 Zr6 147(2) . 1_545
Zr2 O21 H21A 133(2) . .
Zr2 O21 H21B 134(3) . .
H21A O21 H21B 93(2) . .
Zr1 O23 Zr4 101.4(8) . .
Zr3 O23 Zr1 112.0(9) . .
Zr3 O23 Zr4 103.2(6) . .
Zr1 O24 Zr2 115.4(15) . .
Zr3 O24 Zr1 124.3(16) . .
Zr3 O24 Zr2 117.1(10) . .
Zr2 O27 Zr1 99.5(13) . .
Zr5 O27 Zr1 100.6(15) . .
Zr5 O27 Zr2 113.5(11) . .
Zr2 O28 Zr6 104.9(12) . .
Zr3 O28 Zr2 109.7(8) . .
Zr3 O28 Zr6 100.9(12) . .
Zr4 O55 H55A 125(3) . .
Zr4 O55 H55B 129(3) . .
H55A O55 H55B 106(4) . .
C4 N1 H1 111.8 . .
C7 N1 H1 111.8 . .
C7 N1 C4 136(2) . .
C16 N2 H2 115.9 . .
C16 N2 C19 128(2) . .
C19 N2 H2 115.9 . .
C30 N3 H3 118.0 . .
C33 N3 H3 118.0 . .
C33 N3 C30 124(2) . .
C42 N4 H4 105.3 . .
C45 N4 H4 105.3 . .
C45 N4 C42 149(3) . .
C56 N5 H5 116.6 . .
C56 N5 C59 127(2) . .
C59 N5 H5 116.6 . .
C68 N6 H6 118.8 . .
C71 N6 H6 118.8 . .
C71 N6 C68 122.4(19) . .
C82 N7 H7 111.0 . .
C82 N7 C85 138(3) . .
C85 N7 H7 111.0 . .
C94 N8 H8 120.2 . .
C97 N8 H8 120.2 . .
C97 N8 C94 120(3) . .
O4AA C01 O5AA 131(2) . .
O4AA C01 C1 118(2) . .
O5AA C01 C1 111(2) . .
C2 C1 C01 120.2(19) . .
C2 C1 C6 120.0 . .
C6 C1 C01 119.8(19) . .
C1 C2 H2A 120.0 . .
C1 C2 C3 120.0 . .
C3 C2 H2A 120.0 . .
C2 C3 H3A 120.0 . .
C4 C3 C2 120.0 . .
C4 C3 H3A 120.0 . .
C3 C4 N1 120.4(17) . .
C5 C4 N1 119.4(17) . .
C5 C4 C3 120.0 . .
C4 C5 H5A 120.0 . .
C4 C5 C6 120.0 . .
C6 C5 H5A 120.0 . .
C1 C6 H6A 120.0 . .
C5 C6 C1 120.0 . .
C5 C6 H6A 120.0 . .
C8 C7 N1 115(2) . .
C8 C7 C12 120.0 . .
C12 C7 N1 125(2) . .
C7 C8 H8A 120.0 . .
C7 C8 C9 120.0 . .
C9 C8 H8A 120.0 . .
C8 C9 H9 120.0 . .
C10 C9 C8 120.0 . .
C10 C9 H9 120.0 . .
C9 C10 C11 120.0 . .
C9 C10 C13 120(2) . .
C11 C10 C13 119(2) . .
C10 C11 H11 120.0 . .
C12 C11 C10 120.0 . .
C12 C11 H11 120.0 . .
C7 C12 H12 120.0 . .
C11 C12 C7 120.0 . .
C11 C12 H12 120.0 . .
C14 C13 C10 112(2) . .
C14 C13 C18 120.0 . .
C18 C13 C10 127(2) . .
C13 C14 H14 120.0 . .
C13 C14 C15 120.0 . .
C15 C14 H14 120.0 . .
C14 C15 H15 120.0 . .
C14 C15 C16 120.0 . .
C16 C15 H15 120.0 . .
C15 C16 N2 113(2) . .
C17 C16 N2 126(2) . .
C17 C16 C15 120.0 . .
C16 C17 H17 120.0 . .
C16 C17 C18 120.0 . .
C18 C17 H17 120.0 . .
C13 C18 H18 120.0 . .
C17 C18 C13 120.0 . .
C17 C18 H18 120.0 . .
C20 C19 N2 115(2) . .
C20 C19 C24 120.0 . .
C24 C19 N2 125(2) . .
C19 C20 H20 120.0 . .
C21 C20 C19 120.0 . .
C21 C20 H20 120.0 . .
C20 C21 H21 120.0 . .
C20 C21 C22 120.0 . .
C22 C21 H21 120.0 . .
C21 C22 C0AA 123.6(17) . .
C23 C22 C21 120.0 . .
C23 C22 C0AA 116.4(17) . .
C22 C23 H23 120.0 . .
C24 C23 C22 120.0 . .
C24 C23 H23 120.0 . .
C19 C24 H24 120.0 . .
C23 C24 C19 120.0 . .
C23 C24 H24 120.0 . .
O5 C26 C27 115(2) . .
O6 C26 O5 137(3) . .
O6 C26 C27 108(2) . .
C28 C27 C26 122.2(18) . .
C28 C27 C32 120.0 . .
C32 C27 C26 117.8(18) . .
C27 C28 H28 120.0 . .
C29 C28 C27 120.0 . .
C29 C28 H28 120.0 . .
C28 C29 H29 120.0 . .
C28 C29 C30 120.0 . .
C30 C29 H29 120.0 . .
C29 C30 N3 109(2) . .
C31 C30 N3 131(2) . .
C31 C30 C29 120.0 . .
C30 C31 H31 120.0 . .
C30 C31 C32 120.0 . .
C32 C31 H31 120.0 . .
C27 C32 H32 120.0 . .
C31 C32 C27 120.0 . .
C31 C32 H32 120.0 . .
C34 C33 N3 110(2) . .
C34 C33 C38 120.0 . .
C38 C33 N3 129(2) . .
C33 C34 H34 120.0 . .
C35 C34 C33 120.0 . .
C35 C34 H34 120.0 . .
C34 C35 H35 120.0 . .
C34 C35 C36 120.0 . .
C36 C35 H35 120.0 . .
C35 C36 C39 130(2) . .
C37 C36 C35 120.0 . .
C37 C36 C39 110(2) . .
C36 C37 H37 120.0 . .
C36 C37 C38 120.0 . .
C38 C37 H37 120.0 . .
C33 C38 H38 120.0 . .
C37 C38 C33 120.0 . .
C37 C38 H38 120.0 . .
C40 C39 C36 106(2) . .
C40 C39 C44 120.0 . .
C44 C39 C36 134(2) . .
C39 C40 H40 120.0 . .
C39 C40 C41 120.0 . .
C41 C40 H40 120.0 . .
C40 C41 H41 120.0 . .
C40 C41 C42 120.0 . .
C42 C41 H41 120.0 . .
C41 C42 N4 130(3) . .
C43 C42 N4 109(3) . .
C43 C42 C41 120.0 . .
C42 C43 H43 120.0 . .
C42 C43 C44 120.0 . .
C44 C43 H43 120.0 . .
C39 C44 H44 120.0 . .
C43 C44 C39 120.0 . .
C43 C44 H44 120.0 . .
C46 C45 N4 127(2) . .
C46 C45 C50 120.0 . .
C50 C45 N4 112(2) . .
C45 C46 H46 120.0 . .
C45 C46 C47 120.0 . .
C47 C46 H46 120.0 . .
C46 C47 H47 120.0 . .
C48 C47 C46 120.0 . .
C48 C47 H47 120.0 . .
C47 C48 C51 122.6(17) . .
C49 C48 C47 120.0 . .
C49 C48 C51 117.3(17) . .
C48 C49 H49 120.0 . .
C48 C49 C50 120.0 . .
C50 C49 H49 120.0 . .
C45 C50 H50 120.0 . .
C49 C50 C45 120.0 . .
C49 C50 H50 120.0 . .
O3AA C51 C48 129(2) . .
O8 C51 O3AA 112(2) . .
O8 C51 C48 119(2) . .
O42 C52 C53 127(3) . .
O42 C52 O4 96(2) . .
O4 C52 C53 137(2) . .
C54 C53 C52 112.5(18) . .
C54 C53 C58 120.0 . .
C58 C53 C52 127.5(18) . .
C53 C54 H54 120.0 . .
C53 C54 C55 120.0 . .
C55 C54 H54 120.0 . .
C54 C55 H55 120.0 . .
C54 C55 C56 120.0 . .
C56 C55 H55 120.0 . .
C55 C56 N5 121(2) . .
C57 C56 N5 119(2) . .
C57 C56 C55 120.0 . .
C56 C57 H57 120.0 . .
C56 C57 C58 120.0 . .
C58 C57 H57 120.0 . .
C53 C58 H58 120.0 . .
C57 C58 C53 120.0 . .
C57 C58 H58 120.0 . .
C60 C59 N5 135.8(13) . .
C60 C59 C64 120.0 . .
C64 C59 N5 104.0(14) . .
C59 C60 H60 120.0 . .
C61 C60 C59 120.0 . .
C61 C60 H60 120.0 . .
C60 C61 H61 120.0 . .
C60 C61 C62 120.0 . .
C62 C61 H61 120.0 . .
C61 C62 C63 120.0 . .
C61 C62 C65 123(2) . .
C63 C62 C65 117.2(19) . .
C62 C63 H63 120.0 . .
C62 C63 C64 120.0 . .
C64 C63 H63 120.0 . .
C59 C64 H64 120.0 . .
C63 C64 C59 120.0 . .
C63 C64 H64 120.0 . .
C66 C65 C62 109.6(19) . .
C66 C65 C70 120.0 . .
C70 C65 C62 130.2(19) . .
C65 C66 H66 120.0 . .
C67 C66 C65 120.0 . .
C67 C66 H66 120.0 . .
C66 C67 H67 120.0 . .
C66 C67 C68 120.0 . .
C68 C67 H67 120.0 . .
C67 C68 N6 134.9(13) . .
C67 C68 C69 120.0 . .
C69 C68 N6 105.1(13) . .
C68 C69 H69 120.0 . .
C70 C69 C68 120.0 . .
C70 C69 H69 120.0 . .
C65 C70 H70 120.0 . .
C69 C70 C65 120.0 . .
C69 C70 H70 120.0 . .
C72 C71 N6 126.7(19) . .
C72 C71 C76 120.0 . .
C76 C71 N6 113.1(19) . .
C71 C72 H72 120.0 . .
C73 C72 C71 120.0 . .
C73 C72 H72 120.0 . .
C72 C73 H73 120.0 . .
C74 C73 C72 120.0 . .
C74 C73 H73 120.0 . .
C73 C74 C75 120.0 . .
C73 C74 C77 119.7(16) . .
C75 C74 C77 119.5(16) . .
C74 C75 H75 120.0 . .
C74 C75 C76 120.0 . .
C76 C75 H75 120.0 . .
C71 C76 H76 120.0 . .
C75 C76 C71 120.0 . .
C75 C76 H76 120.0 . .
O0AA C77 C74 115.1(19) . .
O0AA C77 O49 130(2) . .
O49 C77 C74 114.6(18) . .
C80 C79 C84 120.0 . .
C80 C79 C1AA 118.7(17) . .
C84 C79 C1AA 121.2(17) . .
C79 C80 H80 120.0 . .
C81 C80 C79 120.0 . .
C81 C80 H80 120.0 . .
C80 C81 H81 120.0 . .
C82 C81 C80 120.0 . .
C82 C81 H81 120.0 . .
C81 C82 N7 118(2) . .
C81 C82 C83 120.0 . .
C83 C82 N7 122(2) . .
C82 C83 H83 120.0 . .
C84 C83 C82 120.0 . .
C84 C83 H83 120.0 . .
C79 C84 H84 120.0 . .
C83 C84 C79 120.0 . .
C83 C84 H84 120.0 . .
C86 C85 N7 120(2) . .
C86 C85 C90 120.0 . .
C90 C85 N7 120(2) . .
C85 C86 H86 120.0 . .
C85 C86 C87 120.0 . .
C87 C86 H86 120.0 . .
C86 C87 H87 120.0 . .
C88 C87 C86 120.0 . .
C88 C87 H87 120.0 . .
C87 C88 C89 120.0 . .
C87 C88 C91 121(2) . .
C89 C88 C91 118(2) . .
C88 C89 H89 120.0 . .
C90 C89 C88 120.0 . .
C90 C89 H89 120.0 . .
C85 C90 H90 120.0 . .
C89 C90 C85 120.0 . .
C89 C90 H90 120.0 . .
C92 C91 C88 119(2) . .
C92 C91 C96 120.0 . .
C96 C91 C88 121(2) . .
C91 C92 H92 120.0 . .
C93 C92 C91 120.0 . .
C93 C92 H92 120.0 . .
C92 C93 H93 120.0 . .
C92 C93 C94 120.0 . .
C94 C93 H93 120.0 . .
C93 C94 N8 133(3) . .
C95 C94 N8 107(3) . .
C95 C94 C93 120.0 . .
C94 C95 H95 120.0 . .
C96 C95 C94 120.0 . .
C96 C95 H95 120.0 . .
C91 C96 H96 120.0 . .
C95 C96 C91 120.0 . .
C95 C96 H96 120.0 . .
C98 C97 N8 132(2) . .
C98 C97 C102 120.0 . .
C102 C97 N8 108(2) . .
C97 C98 H98 120.0 . .
C99 C98 C97 120.0 . .
C99 C98 H98 120.0 . .
C98 C99 H99 120.0 . .
C98 C99 C100 120.0 . .
C100 C99 H99 120.0 . .
C99 C100 C2AA 119.1(18) . .
C101 C100 C99 120.0 . .
C101 C100 C2AA 120.9(18) . .
C100 C101 H101 120.0 . .
C100 C101 C102 120.0 . .
C102 C101 H101 120.0 . .
C97 C102 H102 120.0 . .
C101 C102 C97 120.0 . .
C101 C102 H102 120.0 . .
C77 O0AA Zr1 134.0(15) . 1_565
O3 C0AA C22 123(2) . .
O1AA C0AA O3 108(2) . .
O1AA C0AA C22 129(2) . .
O46 C1AA C79 122(2) . .
O46 C1AA O88 119(2) . .
O88 C1AA C79 120(2) . .
C1AA O46 Zr1 131.5(18) . .
O16 C2AA C100 122(3) . .
O19 C2AA O16 115(3) . .
O19 C2AA C100 123(3) . .
C0AA O1AA Zr2 154(2) . 1_545
C52 O42 Zr4 160(3) . .
C77 O49 Zr4 121.8(16) . 1_565
C52 O4 Zr6 147.7(19) . .
Zr5 O7 Zr4 113.9(8) . .
Zr5 O7 Zr6 116.5(11) . .
Zr6 O7 Zr4 114.9(10) . .
Zr1 O14 Zr4 104.5(9) . .
Zr1 O14 Zr5 102.7(10) . .
Zr5 O14 Zr4 91.1(6) . .
Zr3 O18 Zr4 126.0(11) . .
Zr3 O18 Zr6 102.0(9) . .
Zr4 O18 Zr6 106.2(9) . .
Zr2 O102 Zr5 117.3(9) . .
Zr2 O102 Zr6 125.8(12) . .
Zr6 O102 Zr5 106.7(9) . .
C1AA O88 Zr5 135(2) . .
H1A O1 H1B 104.548(8) . .
H2B O2 H2C 104.584(8) . .

loop_
_geom_bond_atom_site_label_1
_geom_bond_atom_site_label_2
_geom_bond_distance
_geom_bond_site_symmetry_2
Zr1 Zr2 3.459(7) .
Zr1 Zr3 3.579(7) .
Zr1 Zr4 3.494(7) .
Zr1 Zr5 3.384(8) .
Zr1 O4AA 2.09(3) .
Zr1 O3AA 2.23(2) 1_545
Zr1 O23 2.188(16) .
Zr1 O24 2.03(2) .
Zr1 O27 2.33(3) .
Zr1 O0AA 2.27(2) 1_545
Zr1 O46 2.07(3) .
Zr1 O14 1.80(2) .
Zr2 Zr3 3.478(6) .
Zr2 Zr5 3.574(8) .
Zr2 Zr6 3.566(7) .
Zr2 O5AA 2.26(3) .
Zr2 O21 2.29(3) .
Zr2 O24 2.06(3) .
Zr2 O27 2.21(3) .
Zr2 O28 2.17(3) .
Zr2 O1AA 2.25(2) 1_565
Zr2 O102 1.899(19) .
Zr3 Zr4 3.491(8) .
Zr3 Zr6 3.408(7) .
Zr3 O5 2.27(3) .
Zr3 O8 2.42(2) 1_545
Zr3 O17 2.54(3) .
Zr3 O2AA 2.11(3) .
Zr3 O23 2.128(18) .
Zr3 O24 2.02(3) .
Zr3 O28 2.09(3) .
Zr3 O18 1.863(19) .
Zr4 Zr5 3.616(9) .
Zr4 Zr6 3.645(7) .
Zr4 O23 2.325(17) .
Zr4 O55 2.11(4) .
Zr4 O42 2.29(2) .
Zr4 O49 2.205(19) 1_545
Zr4 O7 2.25(2) .
Zr4 O14 2.573(18) .
Zr4 O18 2.054(19) .
Zr5 Zr6 3.518(7) .
Zr5 O16 2.51(3) 1_565
Zr5 O27 2.07(4) .
Zr5 O7 2.064(19) .
Zr5 O14 2.493(19) .
Zr5 O102 2.28(2) .
Zr5 O88 2.09(2) .
Zr6 O3 2.17(2) 1_565
Zr6 O6 2.11(2) .
Zr6 O19 2.05(3) 1_565
Zr6 O28 2.33(3) .
Zr6 O4 1.99(3) .
Zr6 O7 2.074(19) .
Zr6 O18 2.494(18) .
Zr6 O102 2.105(19) .
O4AA C01 1.347(13) .
O5AA C01 1.357(13) .
O3 Zr6 2.17(2) 1_545
O3 C0AA 1.316(15) .
O5 C26 1.357(14) .
O6 C26 1.342(15) .
O3AA Zr1 2.23(2) 1_565
O3AA C51 1.330(18) .
O8 Zr3 2.42(2) 1_565
O8 C51 1.327(18) .
O16 Zr5 2.51(3) 1_545
O16 C2AA 1.356(19) .
O17 H17A 0.93(3) .
O17 H17B 0.95(4) .
O2AA H2AA 1.05(2) .
O2AA H2AB 1.08(3) .
O19 Zr6 2.05(3) 1_545
O19 C2AA 1.333(19) .
O21 H21A 1.13(4) .
O21 H21B 1.09(3) .
O55 H55A 0.87(4) .
O55 H55B 0.83(3) .
N1 H1 0.8800 .
N1 C4 1.468(14) .
N1 C7 1.432(14) .
N2 H2 0.8800 .
N2 C16 1.420(15) .
N2 C19 1.428(16) .
N3 H3 0.8800 .
N3 C30 1.430(17) .
N3 C33 1.423(17) .
N4 H4 0.8800 .
N4 C42 1.422(16) .
N4 C45 1.420(16) .
N5 H5 0.8800 .
N5 C56 1.428(18) .
N5 C59 1.449(17) .
N6 H6 0.8800 .
N6 C68 1.452(13) .
N6 C71 1.404(14) .
N7 H7 0.8800 .
N7 C82 1.423(17) .
N7 C85 1.424(17) .
N8 H8 0.8800 .
N8 C94 1.440(18) .
N8 C97 1.438(19) .
C01 C1 1.426(18) .
C1 C2 1.3900 .
C1 C6 1.3900 .
C2 H2A 0.9500 .
C2 C3 1.3900 .
C3 H3A 0.9500 .
C3 C4 1.3900 .
C4 C5 1.3900 .
C5 H5A 0.9500 .
C5 C6 1.3900 .
C6 H6A 0.9500 .
C7 C8 1.3900 .
C7 C12 1.3900 .
C8 H8A 0.9500 .
C8 C9 1.3900 .
C9 H9 0.9500 .
C9 C10 1.3900 .
C10 C11 1.3900 .
C10 C13 1.535(17) .
C11 H11 0.9500 .
C11 C12 1.3900 .
C12 H12 0.9500 .
C13 C14 1.3900 .
C13 C18 1.3900 .
C14 H14 0.9500 .
C14 C15 1.3900 .
C15 H15 0.9500 .
C15 C16 1.3900 .
C16 C17 1.3900 .
C17 H17 0.9500 .
C17 C18 1.3900 .
C18 H18 0.9500 .
C19 C20 1.3900 .
C19 C24 1.3900 .
C20 H20 0.9500 .
C20 C21 1.3900 .
C21 H21 0.9500 .
C21 C22 1.3900 .
C22 C23 1.3900 .
C22 C0AA 1.398(18) .
C23 H23 0.9500 .
C23 C24 1.3900 .
C24 H24 0.9500 .
C26 C27 1.419(18) .
C27 C28 1.3900 .
C27 C32 1.3900 .
C28 H28 0.9500 .
C28 C29 1.3900 .
C29 H29 0.9500 .
C29 C30 1.3900 .
C30 C31 1.3900 .
C31 H31 0.9500 .
C31 C32 1.3900 .
C32 H32 0.9500 .
C33 C34 1.3900 .
C33 C38 1.3900 .
C34 H34 0.9500 .
C34 C35 1.3900 .
C35 H35 0.9500 .
C35 C36 1.3900 .
C36 C37 1.3900 .
C36 C39 1.451(18) .
C37 H37 0.9500 .
C37 C38 1.3900 .
C38 H38 0.9500 .
C39 C40 1.3900 .
C39 C44 1.3900 .
C40 H40 0.9500 .
C40 C41 1.3900 .
C41 H41 0.9500 .
C41 C42 1.3900 .
C42 C43 1.3900 .
C43 H43 0.9500 .
C43 C44 1.3900 .
C44 H44 0.9500 .
C45 C46 1.3900 .
C45 C50 1.3900 .
C46 H46 0.9500 .
C46 C47 1.3900 .
C47 H47 0.9500 .
C47 C48 1.3900 .
C48 C49 1.3900 .
C48 C51 1.405(17) .
C49 H49 0.9500 .
C49 C50 1.3900 .
C50 H50 0.9500 .
C52 C53 1.428(18) .
C52 O42 1.323(16) .
C52 O4 1.346(14) .
C53 C54 1.3900 .
C53 C58 1.3900 .
C54 H54 0.9500 .
C54 C55 1.3900 .
C55 H55 0.9500 .
C55 C56 1.3900 .
C56 C57 1.3900 .
C57 H57 0.9500 .
C57 C58 1.3900 .
C58 H58 0.9500 .
C59 C60 1.3900 .
C59 C64 1.3900 .
C60 H60 0.9500 .
C60 C61 1.3900 .
C61 H61 0.9500 .
C61 C62 1.3900 .
C62 C63 1.3900 .
C62 C65 1.482(17) .
C63 H63 0.9500 .
C63 C64 1.3900 .
C64 H64 0.9500 .
C65 C66 1.3900 .
C65 C70 1.3900 .
C66 H66 0.9500 .
C66 C67 1.3900 .
C67 H67 0.9500 .
C67 C68 1.3900 .
C68 C69 1.3900 .
C69 H69 0.9500 .
C69 C70 1.3900 .
C70 H70 0.9500 .
C71 C72 1.3900 .
C71 C76 1.3900 .
C72 H72 0.9500 .
C72 C73 1.3900 .
C73 H73 0.9500 .
C73 C74 1.3900 .
C74 C75 1.3900 .
C74 C77 1.425(18) .
C75 H75 0.9500 .
C75 C76 1.3900 .
C76 H76 0.9500 .
C77 O0AA 1.339(17) .
C77 O49 1.343(17) .
C79 C80 1.3900 .
C79 C84 1.3900 .
C79 C1AA 1.446(18) .
C80 H80 0.9500 .
C80 C81 1.3900 .
C81 H81 0.9500 .
C81 C82 1.3900 .
C82 C83 1.3900 .
C83 H83 0.9500 .
C83 C84 1.3900 .
C84 H84 0.9500 .
C85 C86 1.3900 .
C85 C90 1.3900 .
C86 H86 0.9500 .
C86 C87 1.3900 .
C87 H87 0.9500 .
C87 C88 1.3900 .
C88 C89 1.3900 .
C88 C91 1.489(17) .
C89 H89 0.9500 .
C89 C90 1.3900 .
C90 H90 0.9500 .
C91 C92 1.3900 .
C91 C96 1.3900 .
C92 H92 0.9500 .
C92 C93 1.3900 .
C93 H93 0.9500 .
C93 C94 1.3900 .
C94 C95 1.3900 .
C95 H95 0.9500 .
C95 C96 1.3900 .
C96 H96 0.9500 .
C97 C98 1.3900 .
C97 C102 1.3900 .
C98 H98 0.9500 .
C98 C99 1.3900 .
C99 H99 0.9500 .
C99 C100 1.3900 .
C100 C101 1.3900 .
C100 C2AA 1.440(19) .
C101 H101 0.9500 .
C101 C102 1.3900 .
C102 H102 0.9500 .
O0AA Zr1 2.27(2) 1_565
C0AA O1AA 1.312(15) .
C1AA O46 1.324(15) .
C1AA O88 1.43(2) .
O1AA Zr2 2.25(2) 1_545
O49 Zr4 2.205(19) 1_565
O1 H1A 0.85025(19) .
O1 H1B 0.84978(4) .
O2 H2B 0.84996(13) .
O2 H2C 0.84978(5) .

loop_
_geom_torsion_atom_site_label_1
_geom_torsion_atom_site_label_2
_geom_torsion_atom_site_label_3
_geom_torsion_atom_site_label_4
_geom_torsion
_geom_torsion_site_symmetry_1
_geom_torsion_site_symmetry_4
Zr1 Zr2 O102 Zr5 -39.6(12) . .
Zr1 Zr2 O102 Zr6 100.9(16) . .
Zr1 Zr3 O18 Zr4 25.8(13) . .
Zr1 Zr3 O18 Zr6 -94.5(7) . .
Zr1 O4AA C01 O5AA 34(4) . .
Zr1 O4AA C01 C1 -147(2) . .
Zr1 O3AA C51 O8 -34(3) 1_565 .
Zr1 O3AA C51 C48 144(2) 1_565 .
Zr2 Zr1 O14 Zr4 -78.6(7) . .
Zr2 Zr1 O14 Zr5 15.8(8) . .
Zr2 Zr3 O18 Zr4 83.0(13) . .
Zr2 Zr3 O18 Zr6 -37.3(8) . .
Zr2 O5AA C01 O4AA -23(4) . .
Zr2 O5AA C01 C1 158(2) . .
Zr3 Zr1 O14 Zr4 -17.4(8) . .
Zr3 Zr1 O14 Zr5 77.1(7) . .
Zr3 Zr2 O102 Zr5 -102.5(14) . .
Zr3 Zr2 O102 Zr6 38.0(14) . .
Zr3 O5 C26 O6 -30.4(16) . .
Zr3 O5 C26 C27 149.6(16) . .
Zr3 O8 C51 O3AA 18(4) 1_565 .
Zr3 O8 C51 C48 -160(3) 1_565 .
Zr4 Zr1 O14 Zr5 94.5(9) . .
Zr4 Zr3 O18 Zr6 -120.3(19) . .
Zr5 Zr1 O14 Zr4 -94.5(9) . .
Zr5 Zr2 O102 Zr6 140(3) . .
Zr5 O16 C2AA O19 -42(3) 1_545 .
Zr5 O16 C2AA C100 142(2) 1_545 .
Zr6 Zr2 O102 Zr5 -140(3) . .
Zr6 Zr3 O18 Zr4 120.3(19) . .
Zr6 O3 C0AA C22 176(2) 1_545 .
Zr6 O3 C0AA O1AA -4(4) 1_545 .
Zr6 O6 C26 O5 18.3(18) . .
Zr6 O6 C26 C27 -161.7(18) . .
Zr6 O19 C2AA O16 0(5) 1_545 .
Zr6 O19 C2AA C100 175(4) 1_545 .
O4AA Zr1 O14 Zr4 -163.4(13) . .
O4AA Zr1 O14 Zr5 -68.9(18) . .
O4AA C01 C1 C2 179(3) . .
O4AA C01 C1 C6 0(3) . .
O5AA Zr2 O102 Zr5 18(3) . .
O5AA Zr2 O102 Zr6 158.5(17) . .
O5AA C01 C1 C2 -2(3) . .
O5AA C01 C1 C6 179(3) . .
O3 C0AA O1AA Zr2 17(5) . 1_545
O5 Zr3 O18 Zr4 -167.4(16) . .
O5 Zr3 O18 Zr6 72.3(11) . .
O5 C26 C27 C28 8.3(17) . .
O5 C26 C27 C32 -171.7(17) . .
O6 C26 C27 C28 -171.8(17) . .
O6 C26 C27 C32 8.3(17) . .
O3AA Zr1 O14 Zr4 65.9(15) 1_545 .
O3AA Zr1 O14 Zr5 160.3(9) 1_545 .
O8 Zr3 O18 Zr4 -34(2) 1_545 .
O8 Zr3 O18 Zr6 -154.0(10) 1_545 .
O17 Zr3 O18 Zr4 -99.1(15) . .
O17 Zr3 O18 Zr6 140.6(11) . .
O2AA Zr3 O18 Zr4 -163(2) . .
O2AA Zr3 O18 Zr6 77(3) . .
O21 Zr2 O102 Zr5 -177.1(13) . .
O21 Zr2 O102 Zr6 -37(3) . .
O23 Zr1 O14 Zr4 11.3(8) . .
O23 Zr1 O14 Zr5 105.8(8) . .
O23 Zr3 O18 Zr4 -5.9(11) . .
O23 Zr3 O18 Zr6 -126.2(12) . .
O24 Zr1 O14 Zr4 -44.5(13) . .
O24 Zr1 O14 Zr5 50.0(13) . .
O24 Zr2 O102 Zr5 -71.7(15) . .
O24 Zr2 O102 Zr6 68.8(17) . .
O24 Zr3 O18 Zr4 51.0(15) . .
O24 Zr3 O18 Zr6 -69.4(10) . .
O27 Zr1 O14 Zr4 -107.8(9) . .
O27 Zr1 O14 Zr5 -13.3(9) . .
O27 Zr2 O102 Zr5 0.3(13) . .
O27 Zr2 O102 Zr6 141(2) . .
O28 Zr2 O102 Zr5 -136.3(18) . .
O28 Zr2 O102 Zr6 4.2(14) . .
O28 Zr3 O18 Zr4 117.5(15) . .
O28 Zr3 O18 Zr6 -2.8(10) . .
N1 C4 C5 C6 174(3) . .
N1 C7 C8 C9 176(2) . .
N1 C7 C12 C11 -176(3) . .
N2 C16 C17 C18 -172(3) . .
N2 C19 C20 C21 -179(2) . .
N2 C19 C24 C23 178(3) . .
N3 C30 C31 C32 177(2) . .
N3 C33 C34 C35 -172(2) . .
N3 C33 C38 C37 171(3) . .
N4 C42 C43 C44 172(2) . .
N4 C45 C46 C47 174(3) . .
N4 C45 C50 C49 -175(3) . .
N5 C56 C57 C58 -178(2) . .
N5 C59 C60 C61 175(3) . .
N5 C59 C64 C63 -176(2) . .
N6 C68 C69 C70 177(2) . .
N6 C71 C72 C73 175(3) . .
N6 C71 C76 C75 -176(2) . .
N7 C82 C83 C84 180(3) . .
N7 C85 C86 C87 -176(3) . .
N7 C85 C90 C89 176(3) . .
N8 C94 C95 C96 178(2) . .
N8 C97 C98 C99 -180(3) . .
N8 C97 C102 C101 180(3) . .
C01 C1 C2 C3 -179(2) . .
C01 C1 C6 C5 179(2) . .
C1 C2 C3 C4 0.0 . .
C2 C1 C6 C5 0.0 . .
C2 C3 C4 N1 -174(3) . .
C2 C3 C4 C5 0.0 . .
C3 C4 C5 C6 0.0 . .
C4 N1 C7 C8 -142(4) . .
C4 N1 C7 C12 34(5) . .
C4 C5 C6 C1 0.0 . .
C6 C1 C2 C3 0.0 . .
C7 N1 C4 C3 164(3) . .
C7 N1 C4 C5 -10(5) . .
C7 C8 C9 C10 0.0 . .
C8 C7 C12 C11 0.0 . .
C8 C9 C10 C11 0.0 . .
C8 C9 C10 C13 -170(2) . .
C9 C10 C11 C12 0.0 . .
C9 C10 C13 C14 -67(2) . .
C9 C10 C13 C18 121(2) . .
C10 C11 C12 C7 0.0 . .
C10 C13 C14 C15 -172(2) . .
C10 C13 C18 C17 171(3) . .
C11 C10 C13 C14 123(2) . .
C11 C10 C13 C18 -48(3) . .
C12 C7 C8 C9 0.0 . .
C13 C10 C11 C12 170(2) . .
C13 C14 C15 C16 0.0 . .
C14 C13 C18 C17 0.0 . .
C14 C15 C16 N2 173(2) . .
C14 C15 C16 C17 0.0 . .
C15 C16 C17 C18 0.0 . .
C16 N2 C19 C20 -147(3) . .
C16 N2 C19 C24 34(5) . .
C16 C17 C18 C13 0.0 . .
C18 C13 C14 C15 0.0 . .
C19 N2 C16 C15 -157(3) . .
C19 N2 C16 C17 15(5) . .
C19 C20 C21 C22 0.0 . .
C20 C19 C24 C23 0.0 . .
C20 C21 C22 C23 0.0 . .
C20 C21 C22 C0AA 177(2) . .
C21 C22 C23 C24 0.0 . .
C21 C22 C0AA O3 173(2) . .
C21 C22 C0AA O1AA -7(3) . .
C22 C23 C24 C19 0.0 . .
C22 C0AA O1AA Zr2 -163(4) . 1_545
C23 C22 C0AA O3 -10(3) . .
C23 C22 C0AA O1AA 170(3) . .
C24 C19 C20 C21 0.0 . .
C26 C27 C28 C29 -179.9(4) . .
C26 C27 C32 C31 179.9(4) . .
C27 C28 C29 C30 0.0 . .
C28 C27 C32 C31 0.0 . .
C28 C29 C30 N3 -177.4(19) . .
C28 C29 C30 C31 0.0 . .
C29 C30 C31 C32 0.0 . .
C30 N3 C33 C34 -176(2) . .
C30 N3 C33 C38 12(4) . .
C30 C31 C32 C27 0.0 . .
C32 C27 C28 C29 0.0 . .
C33 N3 C30 C29 139(2) . .
C33 N3 C30 C31 -38(4) . .
C33 C34 C35 C36 0.0 . .
C34 C33 C38 C37 0.0 . .
C34 C35 C36 C37 0.0 . .
C34 C35 C36 C39 177(3) . .
C35 C36 C37 C38 0.0 . .
C35 C36 C39 C40 50(3) . .
C35 C36 C39 C44 -128(3) . .
C36 C37 C38 C33 0.0 . .
C36 C39 C40 C41 -179(2) . .
C36 C39 C44 C43 178(3) . .
C37 C36 C39 C40 -132.7(19) . .
C37 C36 C39 C44 49(3) . .
C38 C33 C34 C35 0.0 . .
C39 C36 C37 C38 -178(2) . .
C39 C40 C41 C42 0.0 . .
C40 C39 C44 C43 0.0 . .
C40 C41 C42 N4 -170(3) . .
C40 C41 C42 C43 0.0 . .
C41 C42 C43 C44 0.0 . .
C42 N4 C45 C46 173(6) . .
C42 N4 C45 C50 -12(7) . .
C42 C43 C44 C39 0.0 . .
C44 C39 C40 C41 0.0 . .
C45 N4 C42 C41 134(6) . .
C45 N4 C42 C43 -37(7) . .
C45 C46 C47 C48 0.0 . .
C46 C45 C50 C49 0.0 . .
C46 C47 C48 C49 0.0 . .
C46 C47 C48 C51 -178(2) . .
C47 C48 C49 C50 0.0 . .
C47 C48 C51 O3AA -173(2) . .
C47 C48 C51 O8 5(3) . .
C48 C49 C50 C45 0.0 . .
C49 C48 C51 O3AA 9(3) . .
C49 C48 C51 O8 -173(2) . .
C50 C45 C46 C47 0.0 . .
C51 C48 C49 C50 178(2) . .
C52 C53 C54 C55 -180(2) . .
C52 C53 C58 C57 180(2) . .
C53 C52 O42 Zr4 168(7) . .
C53 C52 O4 Zr6 -178(3) . .
C53 C54 C55 C56 0.0 . .
C54 C53 C58 C57 0.0 . .
C54 C55 C56 N5 178(2) . .
C54 C55 C56 C57 0.0 . .
C55 C56 C57 C58 0.0 . .
C56 N5 C59 C60 37(4) . .
C56 N5 C59 C64 -148(3) . .
C56 C57 C58 C53 0.0 . .
C58 C53 C54 C55 0.0 . .
C59 N5 C56 C55 -5(4) . .
C59 N5 C56 C57 173(2) . .
C59 C60 C61 C62 0.0 . .
C60 C59 C64 C63 0.0 . .
C60 C61 C62 C63 0.0 . .
C60 C61 C62 C65 178(3) . .
C61 C62 C63 C64 0.0 . .
C61 C62 C65 C66 -67(2) . .
C61 C62 C65 C70 108(2) . .
C62 C63 C64 C59 0.0 . .
C62 C65 C66 C67 175(2) . .
C62 C65 C70 C69 -174(3) . .
C63 C62 C65 C66 111(2) . .
C63 C62 C65 C70 -74(3) . .
C64 C59 C60 C61 0.0 . .
C65 C62 C63 C64 -178(2) . .
C65 C66 C67 C68 0.0 . .
C66 C65 C70 C69 0.0 . .
C66 C67 C68 N6 -176(3) . .
C66 C67 C68 C69 0.0 . .
C67 C68 C69 C70 0.0 . .
C68 N6 C71 C72 21(4) . .
C68 N6 C71 C76 -164(2) . .
C68 C69 C70 C65 0.0 . .
C70 C65 C66 C67 0.0 . .
C71 N6 C68 C67 26(4) . .
C71 N6 C68 C69 -150(3) . .
C71 C72 C73 C74 0.0 . .
C72 C71 C76 C75 0.0 . .
C72 C73 C74 C75 0.0 . .
C72 C73 C74 C77 -170(2) . .
C73 C74 C75 C76 0.0 . .
C73 C74 C77 O0AA -1(3) . .
C73 C74 C77 O49 179(2) . .
C74 C75 C76 C71 0.0 . .
C74 C77 O0AA Zr1 178(2) . 1_565
C74 C77 O49 Zr4 -165.9(18) . 1_565
C75 C74 C77 O0AA -171(2) . .
C75 C74 C77 O49 9(3) . .
C76 C71 C72 C73 0.0 . .
C77 C74 C75 C76 170(2) . .
C79 C80 C81 C82 0.0 . .
C79 C1AA O46 Zr1 -159(2) . .
C79 C1AA O88 Zr5 160(3) . .
C80 C79 C84 C83 0.0 . .
C80 C79 C1AA O46 -21(3) . .
C80 C79 C1AA O88 158(2) . .
C80 C81 C82 N7 -180(3) . .
C80 C81 C82 C83 0.0 . .
C81 C82 C83 C84 0.0 . .
C82 N7 C85 C86 29(5) . .
C82 N7 C85 C90 -147(4) . .
C82 C83 C84 C79 0.0 . .
C84 C79 C80 C81 0.0 . .
C84 C79 C1AA O46 163(3) . .
C84 C79 C1AA O88 -18(3) . .
C85 N7 C82 C81 19(5) . .
C85 N7 C82 C83 -161(4) . .
C85 C86 C87 C88 0.0 . .
C86 C85 C90 C89 0.0 . .
C86 C87 C88 C89 0.0 . .
C86 C87 C88 C91 174(2) . .
C87 C88 C89 C90 0.0 . .
C87 C88 C91 C92 -45(3) . .
C87 C88 C91 C96 132(2) . .
C88 C89 C90 C85 0.0 . .
C88 C91 C92 C93 177(2) . .
C88 C91 C96 C95 -177(2) . .
C89 C88 C91 C92 128(2) . .
C89 C88 C91 C96 -55(2) . .
C90 C85 C86 C87 0.0 . .
C91 C88 C89 C90 -174(2) . .
C91 C92 C93 C94 0.0 . .
C92 C91 C96 C95 0.0 . .
C92 C93 C94 N8 -177(3) . .
C92 C93 C94 C95 0.0 . .
C93 C94 C95 C96 0.0 . .
C94 N8 C97 C98 12(5) . .
C94 N8 C97 C102 -168(3) . .
C94 C95 C96 C91 0.0 . .
C96 C91 C92 C93 0.0 . .
C97 N8 C94 C93 31(5) . .
C97 N8 C94 C95 -146(3) . .
C97 C98 C99 C100 0.0 . .
C98 C97 C102 C101 0.0 . .
C98 C99 C100 C101 0.0 . .
C98 C99 C100 C2AA 178(3) . .
C99 C100 C101 C102 0.0 . .
C99 C100 C2AA O16 137(3) . .
C99 C100 C2AA O19 -39(4) . .
C100 C101 C102 C97 0.0 . .
C101 C100 C2AA O16 -45(3) . .
C101 C100 C2AA O19 139(3) . .
C102 C97 C98 C99 0.0 . .
O0AA Zr1 O14 Zr4 85.8(9) 1_545 .
O0AA Zr1 O14 Zr5 -179.7(11) 1_545 .
O0AA C77 O49 Zr4 14(4) . 1_565
C0AA C22 C23 C24 -177(2) . .
C1AA C79 C80 C81 -176(2) . .
C1AA C79 C84 C83 176(2) . .
O46 Zr1 O14 Zr4 176.4(12) . .
O46 Zr1 O14 Zr5 -89.1(10) . .
O46 C1AA O88 Zr5 -21(4) . .
C2AA C100 C101 C102 -178(3) . .
O1AA Zr2 O102 Zr5 149.7(17) 1_565 .
O1AA Zr2 O102 Zr6 -69.9(15) 1_565 .
O42 C52 C53 C54 177(3) . .
O42 C52 C53 C58 -3(4) . .
O42 C52 O4 Zr6 2(5) . .
O49 C77 O0AA Zr1 -3(4) . 1_565
O4 C52 C53 C54 -2(4) . .
O4 C52 C53 C58 178(3) . .
O4 C52 O42 Zr4 -13(9) . .
O88 C1AA O46 Zr1 22(4) . .

loop_
_smtbx_masks_void_nr
_smtbx_masks_void_average_x
_smtbx_masks_void_average_y
_smtbx_masks_void_average_z
_smtbx_masks_void_volume
_smtbx_masks_void_count_electrons
1 -0.849 -0.922 -0.136 5266.7 1285.5

loop_
_twin_individual_id
_twin_individual_mass_fraction_refined
1 0.55(19)
2 0.45(19)
